data_1573777
loop_
_publ_author_name
'Wang, Zhen'
'Yu, Jiahui'
'Zhang, Jie'
'Zhang, Dengsong'
'Qiu, Zaozao'
'Xie, Zuowei'

_publ_section_title
;
 Palladium-Catalyzed Intramolecular Aerobic Oxidative Cross-Coupling of
 BH/CH between o-Carborane and Arenes
;
_journal_name_full 'Chemical Science'
_journal_paper_doi 10.1039/D4SC08496A
_journal_year 2025
_chemical_formula_moiety 'C26 H24 B10, 0.5(C4 H8 O2)'
_chemical_formula_sum 'C28 H28 B10 O'
_chemical_formula_weight 488.60
_space_group_crystal_system monoclinic
_space_group_IT_number 14
_space_group_name_Hall '-P 2ybc'
_space_group_name_H-M_alt 'P 1 21/c 1'
_atom_sites_solution_hydrogens geom
_atom_sites_solution_primary dual
_audit_creation_date 2023-06-28
_audit_creation_method
;
Olex2 1.5
(compiled 2023.03.06 svn.rbb2c1857 for OlexSys, GUI svn.r6748)
;
_audit_update_record
;
2024-11-29 deposited with the CCDC.	2025-01-23 downloaded from the CCDC.
;
_cell_angle_alpha 90
_cell_angle_beta 90.849(4)
_cell_angle_gamma 90
_cell_formula_units_Z 8
_cell_length_a 15.0683(8)
_cell_length_b 18.8770(9)
_cell_length_c 18.5211(10)
_cell_measurement_reflns_used 9987
_cell_measurement_temperature 225.00
_cell_measurement_theta_max 54.621
_cell_measurement_theta_min 3.851
_cell_volume 5267.6(5)
_computing_cell_refinement 'SAINT v8.37A (Bruker, 2015)'
_computing_data_reduction 'SAINT v8.37A (Bruker, 2015)'
_computing_molecular_graphics 'Olex2 1.5 (Dolomanov et al., 2009)'
_computing_publication_material 'Olex2 1.5 (Dolomanov et al., 2009)'
_computing_structure_refinement 'SHELXL 2018/3 (Sheldrick, 2015)'
_computing_structure_solution 'SHELXT 2018/2 (Sheldrick, 2018)'
_diffrn_ambient_temperature 225.00
_diffrn_measured_fraction_theta_full 0.993
_diffrn_measured_fraction_theta_max 0.986
_diffrn_measurement_device_type 'Bruker APEX-II CCD'
_diffrn_measurement_method '\f and \w scans'
_diffrn_radiation_type GaK\a
_diffrn_radiation_wavelength 1.34139
_diffrn_reflns_av_R_equivalents 0.0956
_diffrn_reflns_av_unetI/netI 0.0988
_diffrn_reflns_Laue_measured_fraction_full 0.993
_diffrn_reflns_Laue_measured_fraction_max 0.986
_diffrn_reflns_limit_h_max 17
_diffrn_reflns_limit_h_min -18
_diffrn_reflns_limit_k_max 22
_diffrn_reflns_limit_k_min -20
_diffrn_reflns_limit_l_max 22
_diffrn_reflns_limit_l_min -20
_diffrn_reflns_number 36906
_diffrn_reflns_point_group_measured_fraction_full 0.993
_diffrn_reflns_point_group_measured_fraction_max 0.986
_diffrn_reflns_theta_full 53.594
_diffrn_reflns_theta_max 54.992
_diffrn_reflns_theta_min 2.551
_diffrn_source_current 2.86
_diffrn_source_power 0.1995708
_diffrn_source_voltage 69.78
_diffrn_standards_number 0
_exptl_absorpt_coefficient_mu 0.315
_exptl_absorpt_correction_T_max 0.7508
_exptl_absorpt_correction_T_min 0.4361
_exptl_absorpt_correction_type multi-scan
_exptl_absorpt_process_details
;
SADABS-2016/2 (Bruker,2016/2) was used for absorption correction.
wR2(int) was 0.1673 before and 0.1054 after correction.
The Ratio of minimum to maximum transmission is 0.5808.
The \l/2 correction factor is Not present.
;
_exptl_crystal_colour yellow
_exptl_crystal_colour_primary yellow
_exptl_crystal_density_diffrn 1.232
_exptl_crystal_description block
_exptl_crystal_F_000 2032
_exptl_crystal_size_max 0.07
_exptl_crystal_size_mid 0.07
_exptl_crystal_size_min 0.05
_refine_diff_density_max 0.634
_refine_diff_density_min -0.382
_refine_diff_density_rms 0.077
_refine_ls_extinction_method none
_refine_ls_goodness_of_fit_ref 1.080
_refine_ls_hydrogen_treatment constr
_refine_ls_matrix_type full
_refine_ls_number_parameters 706
_refine_ls_number_reflns 9912
_refine_ls_number_restraints 0
_refine_ls_restrained_S_all 1.080
_refine_ls_R_factor_all 0.1665
_refine_ls_R_factor_gt 0.1093
_refine_ls_shift/su_max 0.003
_refine_ls_shift/su_mean 0.000
_refine_ls_structure_factor_coef Fsqd
_refine_ls_weighting_details 'w=1/[\s^2^(Fo^2^)+(0.1886P)^2^+3.6012P] where P=(Fo^2^+2Fc^2^)/3'
_refine_ls_weighting_scheme calc
_refine_ls_wR_factor_gt 0.2944
_refine_ls_wR_factor_ref 0.3440
_reflns_Friedel_coverage 0.000
_reflns_number_gt 5804
_reflns_number_total 9912
_reflns_threshold_expression 'I > 2\s(I)'
_cod_data_source_file d4sc08496a2.cif
_cod_data_source_block 11
_cod_database_code 1573777
_shelx_shelxl_version_number 2018/3
_shelx_space_group_comment
;
The symmetry employed for this shelxl refinement is uniquely defined
by the following loop, which should always be used as a source of
symmetry information in preference to the above space-group names.
They are only intended as comments.
;
_shelx_estimated_absorpt_t_max 0.984
_shelx_estimated_absorpt_t_min 0.978
_olex2_refinement_description
;
1. Twinned data refinement
 Scales: 0.848(3)
 0.152(3)
2. Fixed Uiso
 At 1.2 times of:
  All B(H) groups, All C(H) groups, All C(H,H) groups
 At 1.5 times of:
  All C(H,H,H) groups
3.a Secondary CH2 refined with riding coordinates:
 C3S(H3SA,H3SB)
3.b Aromatic/amide H refined with riding coordinates:
 C4(H4A), C5(H5), C6(H6A), C7(H7A), C11(H11), C12(H12A), C13(H13), C14(H14),
 C16(H16), C17(H17), C18(H18), C19(H19), C23(H23), C24(H24), C25(H25), C26(H26),
  C4A(H4AB), C5A(H5A), C6A(H6AB), C7A(H7AB), C11A(H11A), C12A(H12C), C13A(H13A),
  C14A(H14A), C16A(H16A), C17A(H17A), C18A(H18A), C19A(H19A), C23A(H23A),
 C24A(H24A), C25A(H25A), C26A(H26A)
3.c Idealised Me refined as rotating group:
 C1S(H1SA,H1SB,H1SC), C4S(H4SA,H4SB,H4SC)
3.d Boron cage BH refined with riding coordinates:
 B3(H3), B4(H4), B6(H6), B7(H7), B8(H8), B9(H9), B10(H10), B12(H12), B3A(H3A),
 B4A(H4AA), B6A(H6AA), B7A(H7AA), B8A(H8A), B9A(H9A), B10A(H10A), B12A(H12B)
;
_olex2_submission_special_instructions 'No special instructions were received'

loop_
_space_group_symop_operation_xyz
'x, y, z'
'-x, y+1/2, -z+1/2'
'-x, -y, -z'
'x, -y-1/2, z-1/2'

loop_
_atom_site_label
_atom_site_type_symbol
_atom_site_fract_x
_atom_site_fract_y
_atom_site_fract_z
_atom_site_U_iso_or_equiv
_atom_site_adp_type
_atom_site_occupancy
_atom_site_site_symmetry_order
_atom_site_calc_flag
_atom_site_refinement_flags_posn
_atom_site_refinement_flags_adp
_atom_site_refinement_flags_occupancy
_atom_site_disorder_assembly
_atom_site_disorder_group
C1 C 0.0409(3) 0.3009(2) 0.5264(3) 0.0457(12) Uani 1 1 d . . . . .
C2 C 0.0878(3) 0.2932(2) 0.6217(3) 0.0452(12) Uani 1 1 d . . . . .
B3 B 0.0025(4) 0.2403(3) 0.5882(4) 0.0527(15) Uani 1 1 d . . . . .
H3 H -0.065753 0.244743 0.609577 0.063 Uiso 1 1 calc R U . . .
C3 C -0.0145(3) 0.3610(3) 0.4996(3) 0.0459(12) Uani 1 1 d . . . . .
B4 B 0.0225(4) 0.2185(3) 0.4963(4) 0.0534(15) Uani 1 1 d . . . . .
H4 H -0.032218 0.204771 0.458014 0.064 Uiso 1 1 calc R U . . .
C4 C -0.0950(3) 0.3768(3) 0.5313(3) 0.0522(13) Uani 1 1 d . . . . .
H4A H -0.113155 0.349887 0.571182 0.063 Uiso 1 1 calc R U . . .
B5 B 0.1172(4) 0.2693(3) 0.4711(3) 0.0487(14) Uani 1 1 d . . . . .
C5 C -0.1486(4) 0.4302(3) 0.5066(3) 0.0588(14) Uani 1 1 d . . . . .
H5 H -0.201898 0.440626 0.530091 0.071 Uiso 1 1 calc R U . . .
B6 B 0.1503(4) 0.3177(3) 0.5502(3) 0.0444(13) Uani 1 1 d . . . . .
H6 H 0.177417 0.372252 0.546978 0.053 Uiso 1 1 calc R U . . .
C6 C -0.1240(4) 0.4687(3) 0.4469(3) 0.0646(15) Uani 1 1 d . . . . .
H6A H -0.160492 0.505479 0.429438 0.078 Uiso 1 1 calc R U . . .
B7 B 0.0939(4) 0.2069(3) 0.6418(4) 0.0518(15) Uani 1 1 d . . . . .
H7 H 0.084598 0.185752 0.697152 0.062 Uiso 1 1 calc R U . . .
C7 C -0.0458(4) 0.4530(3) 0.4131(3) 0.0594(14) Uani 1 1 d . . . . .
H7A H -0.030200 0.479076 0.372001 0.071 Uiso 1 1 calc R U . . .
B8 B 0.0570(4) 0.1584(3) 0.5652(4) 0.0579(16) Uani 1 1 d . . . . .
H8 H 0.024557 0.106008 0.571205 0.069 Uiso 1 1 calc R U . . .
C8 C 0.0122(3) 0.3988(2) 0.4380(3) 0.0473(12) Uani 1 1 d . . . . .
B9 B 0.1286(4) 0.1774(3) 0.4923(4) 0.0559(16) Uani 1 1 d . . . . .
H9 H 0.144128 0.137537 0.450319 0.067 Uiso 1 1 calc R U . . .
C9 C 0.0895(3) 0.3801(3) 0.3938(3) 0.0493(12) Uani 1 1 d . . . . .
B10 B 0.2085(4) 0.2400(3) 0.5249(3) 0.0499(14) Uani 1 1 d . . . . .
H10 H 0.276967 0.241799 0.503620 0.060 Uiso 1 1 calc R U . . .
C10 C 0.1323(3) 0.3149(3) 0.4025(3) 0.0500(12) Uani 1 1 d . . . . .
B11 B 0.1888(4) 0.2574(3) 0.6174(3) 0.0484(14) Uani 1 1 d . . . . .
C11 C 0.1992(4) 0.2957(3) 0.3545(3) 0.0571(14) Uani 1 1 d . . . . .
H11 H 0.226667 0.251196 0.359112 0.069 Uiso 1 1 calc R U . . .
B12 B 0.1726(4) 0.1703(3) 0.5820(4) 0.0543(15) Uani 1 1 d . . . . .
H12 H 0.216703 0.125738 0.598052 0.065 Uiso 1 1 calc R U . . .
C12 C 0.2254(4) 0.3415(3) 0.3001(3) 0.0647(16) Uani 1 1 d . . . . .
H12A H 0.269264 0.327619 0.267384 0.078 Uiso 1 1 calc R U . . .
C13 C 0.1868(4) 0.4070(3) 0.2944(3) 0.0691(17) Uani 1 1 d . . . . .
H13 H 0.206295 0.438895 0.259077 0.083 Uiso 1 1 calc R U . . .
C14 C 0.1191(4) 0.4268(3) 0.3406(3) 0.0657(16) Uani 1 1 d . . . . .
H14 H 0.092957 0.471823 0.336021 0.079 Uiso 1 1 calc R U . . .
C15 C 0.0734(3) 0.3465(3) 0.6799(3) 0.0460(12) Uani 1 1 d . . . . .
C16 C -0.0113(4) 0.3642(3) 0.6987(3) 0.0546(13) Uani 1 1 d . . . . .
H16 H -0.059780 0.342729 0.674952 0.066 Uiso 1 1 calc R U . . .
C17 C -0.0261(4) 0.4142(3) 0.7531(3) 0.0658(16) Uani 1 1 d . . . . .
H17 H -0.084309 0.427185 0.764840 0.079 Uiso 1 1 calc R U . . .
C18 C 0.0443(4) 0.4441(3) 0.7889(3) 0.0685(16) Uani 1 1 d . . . . .
H18 H 0.034386 0.478619 0.824379 0.082 Uiso 1 1 calc R U . . .
C19 C 0.1290(4) 0.4241(3) 0.7735(3) 0.0658(16) Uani 1 1 d . . . . .
H19 H 0.176360 0.444179 0.799945 0.079 Uiso 1 1 calc R U . . .
C20 C 0.1477(4) 0.3737(3) 0.7185(3) 0.0504(13) Uani 1 1 d . . . . .
C21 C 0.2407(3) 0.3502(3) 0.7104(3) 0.0492(12) Uani 1 1 d . . . . .
C22 C 0.2613(3) 0.2907(3) 0.6675(3) 0.0454(12) Uani 1 1 d . . . . .
C23 C 0.3485(3) 0.2680(3) 0.6640(3) 0.0512(13) Uani 1 1 d . . . . .
H23 H 0.362110 0.228972 0.634721 0.061 Uiso 1 1 calc R U . . .
C24 C 0.4163(4) 0.3012(3) 0.7024(3) 0.0606(15) Uani 1 1 d . . . . .
H24 H 0.474653 0.283765 0.700486 0.073 Uiso 1 1 calc R U . . .
C25 C 0.3970(4) 0.3602(4) 0.7436(4) 0.0712(17) Uani 1 1 d . . . . .
H25 H 0.442595 0.384182 0.768637 0.085 Uiso 1 1 calc R U . . .
C26 C 0.3112(4) 0.3834(3) 0.7477(3) 0.0644(15) Uani 1 1 d . . . . .
H26 H 0.298992 0.423142 0.776478 0.077 Uiso 1 1 calc R U . . .
C1A C 0.4571(3) 0.6996(3) 0.5313(3) 0.0502(13) Uani 1 1 d . . . . .
C2A C 0.4137(3) 0.7074(2) 0.6275(3) 0.0461(12) Uani 1 1 d . . . . .
B3A B 0.4937(4) 0.7619(3) 0.5930(4) 0.0539(15) Uani 1 1 d . . . . .
H3A H 0.562778 0.759625 0.614560 0.065 Uiso 1 1 calc R U . . .
C3A C 0.5145(3) 0.6406(3) 0.5056(3) 0.0503(13) Uani 1 1 d . . . . .
B4A B 0.4688(4) 0.7822(3) 0.5008(4) 0.0546(16) Uani 1 1 d . . . . .
H4AA H 0.521447 0.797656 0.462543 0.066 Uiso 1 1 calc R U . . .
C4A C 0.5968(3) 0.6286(3) 0.5372(3) 0.0568(14) Uani 1 1 d . . . . .
H4AB H 0.615180 0.657355 0.576055 0.068 Uiso 1 1 calc R U . . .
B5A B 0.3764(4) 0.7280(3) 0.4749(3) 0.0504(15) Uani 1 1 d . . . . .
C5A C 0.6530(4) 0.5756(3) 0.5135(3) 0.0608(15) Uani 1 1 d . . . . .
H5A H 0.707878 0.566874 0.536657 0.073 Uiso 1 1 calc R U . . .
B6A B 0.3502(4) 0.6796(3) 0.5549(3) 0.0488(14) Uani 1 1 d . . . . .
H6AA H 0.326655 0.623936 0.552123 0.059 Uiso 1 1 calc R U . . .
C6A C 0.6251(4) 0.5361(3) 0.4545(4) 0.0672(17) Uani 1 1 d . . . . .
H6AB H 0.661573 0.499574 0.437218 0.081 Uiso 1 1 calc R U . . .
B7A B 0.4044(4) 0.7936(3) 0.6454(4) 0.0541(16) Uani 1 1 d . . . . .
H7AA H 0.415189 0.816100 0.700234 0.065 Uiso 1 1 calc R U . . .
C7A C 0.5462(4) 0.5492(3) 0.4212(3) 0.0572(14) Uani 1 1 d . . . . .
H7AB H 0.530437 0.521658 0.380694 0.069 Uiso 1 1 calc R U . . .
B8A B 0.4344(4) 0.8410(3) 0.5682(4) 0.0606(17) Uani 1 1 d . . . . .
H8A H 0.464611 0.894412 0.573064 0.073 Uiso 1 1 calc R U . . .
C8A C 0.4870(3) 0.6013(3) 0.4437(3) 0.0505(13) Uani 1 1 d . . . . .
B9A B 0.3603(4) 0.8195(3) 0.4957(4) 0.0571(17) Uani 1 1 d . . . . .
H9A H 0.340523 0.858221 0.453377 0.069 Uiso 1 1 calc R U . . .
C9A C 0.4078(4) 0.6179(3) 0.3989(3) 0.0518(13) Uani 1 1 d . . . . .
B10A B 0.2856(4) 0.7548(3) 0.5289(3) 0.0492(14) Uani 1 1 d . . . . .
H10A H 0.216367 0.750348 0.507983 0.059 Uiso 1 1 calc R U . . .
C10A C 0.3603(3) 0.6818(3) 0.4066(3) 0.0500(13) Uani 1 1 d . . . . .
B11A B 0.3111(4) 0.7394(3) 0.6210(3) 0.0480(14) Uani 1 1 d . . . . .
C11A C 0.2921(4) 0.6984(3) 0.3574(3) 0.0613(15) Uani 1 1 d . . . . .
H11A H 0.262083 0.741739 0.362252 0.074 Uiso 1 1 calc R U . . .
B12A B 0.3208(4) 0.8266(3) 0.5855(4) 0.0573(16) Uani 1 1 d . . . . .
H12B H 0.275408 0.869973 0.601454 0.069 Uiso 1 1 calc R U . . .
C12A C 0.2675(4) 0.6536(3) 0.3021(3) 0.0680(16) Uani 1 1 d . . . . .
H12C H 0.222674 0.666586 0.268762 0.082 Uiso 1 1 calc R U . . .
C13A C 0.3102(4) 0.5890(4) 0.2966(3) 0.0714(17) Uani 1 1 d . . . . .
H13A H 0.292935 0.556782 0.260318 0.086 Uiso 1 1 calc R U . . .
C14A C 0.3775(4) 0.5719(3) 0.3440(3) 0.0640(16) Uani 1 1 d . . . . .
H14A H 0.404829 0.527342 0.339582 0.077 Uiso 1 1 calc R U . . .
C15A C 0.4337(3) 0.6548(3) 0.6859(3) 0.0488(12) Uani 1 1 d . . . . .
C16A C 0.5200(4) 0.6375(3) 0.7043(3) 0.0584(14) Uani 1 1 d . . . . .
H16A H 0.566034 0.659094 0.678626 0.070 Uiso 1 1 calc R U . . .
C17A C 0.5424(4) 0.5899(3) 0.7585(3) 0.0712(17) Uani 1 1 d . . . . .
H17A H 0.602005 0.578486 0.768846 0.085 Uiso 1 1 calc R U . . .
C18A C 0.4749(5) 0.5601(4) 0.7964(4) 0.0791(19) Uani 1 1 d . . . . .
H18A H 0.487805 0.526614 0.832657 0.095 Uiso 1 1 calc R U . . .
C19A C 0.3885(4) 0.5785(3) 0.7820(3) 0.0715(17) Uani 1 1 d . . . . .
H19A H 0.343737 0.557625 0.809708 0.086 Uiso 1 1 calc R U . . .
C20A C 0.3632(4) 0.6272(3) 0.7278(3) 0.0524(13) Uani 1 1 d . . . . .
C21A C 0.2693(4) 0.6500(3) 0.7190(3) 0.0520(13) Uani 1 1 d . . . . .
C22A C 0.2440(3) 0.7058(3) 0.6732(3) 0.0476(12) Uani 1 1 d . . . . .
C23A C 0.1559(3) 0.7277(3) 0.6705(3) 0.0557(14) Uani 1 1 d . . . . .
H23A H 0.139861 0.764850 0.639153 0.067 Uiso 1 1 calc R U . . .
C24A C 0.0916(4) 0.6973(3) 0.7117(3) 0.0644(16) Uani 1 1 d . . . . .
H24A H 0.032604 0.713582 0.709828 0.077 Uiso 1 1 calc R U . . .
C25A C 0.1165(4) 0.6420(3) 0.7561(4) 0.0708(17) Uani 1 1 d . . . . .
H25A H 0.072995 0.619565 0.783885 0.085 Uiso 1 1 calc R U . . .
C26A C 0.2025(4) 0.6185(3) 0.7611(3) 0.0683(17) Uani 1 1 d . . . . .
H26A H 0.217149 0.581216 0.792776 0.082 Uiso 1 1 calc R U . . .
O2S O 0.2340(3) 0.5047(2) 1.0179(2) 0.0724(12) Uani 1 1 d . . . . .
O1S O 0.2578(4) 0.4972(3) 0.9004(2) 0.0959(16) Uani 1 1 d . . . . .
C3S C 0.1488(4) 0.5404(4) 0.9983(4) 0.0753(18) Uani 1 1 d . . . . .
H3SA H 0.114272 0.511350 0.964206 0.090 Uiso 1 1 calc R U . . .
H3SB H 0.160096 0.586587 0.976016 0.090 Uiso 1 1 calc R U . . .
C2S C 0.2795(5) 0.4863(3) 0.9637(5) 0.088(2) Uani 1 1 d . . . . .
C1S C 0.3641(5) 0.4516(5) 0.9928(5) 0.120(3) Uani 1 1 d . . . . .
H1SA H 0.365085 0.454122 1.045152 0.179 Uiso 1 1 calc R U . . .
H1SB H 0.415367 0.476260 0.974119 0.179 Uiso 1 1 calc R U . . .
H1SC H 0.365672 0.402433 0.977789 0.179 Uiso 1 1 calc R U . . .
C4S C 0.0997(5) 0.5493(4) 1.0681(4) 0.091(2) Uani 1 1 d . . . . .
H4SA H 0.040519 0.567238 1.057860 0.136 Uiso 1 1 calc R U . . .
H4SB H 0.131459 0.582565 1.098924 0.136 Uiso 1 1 calc R U . . .
H4SC H 0.095615 0.503916 1.092291 0.136 Uiso 1 1 calc R U . . .

loop_
_atom_site_aniso_label
_atom_site_aniso_U_11
_atom_site_aniso_U_22
_atom_site_aniso_U_33
_atom_site_aniso_U_23
_atom_site_aniso_U_13
_atom_site_aniso_U_12
C1 0.049(3) 0.038(3) 0.051(3) -0.003(2) 0.000(2) -0.002(2)
C2 0.051(3) 0.040(3) 0.045(3) 0.002(2) 0.000(2) 0.000(2)
B3 0.052(3) 0.042(3) 0.064(4) 0.003(3) 0.001(3) 0.000(3)
C3 0.047(3) 0.037(3) 0.054(3) -0.003(2) -0.007(2) 0.001(2)
B4 0.058(4) 0.031(3) 0.071(4) -0.003(3) -0.007(3) 0.003(3)
C4 0.048(3) 0.047(3) 0.062(3) -0.002(2) -0.002(3) 0.003(2)
B5 0.059(4) 0.037(3) 0.051(3) -0.008(3) -0.001(3) 0.007(3)
C5 0.055(3) 0.053(3) 0.068(4) -0.009(3) -0.006(3) 0.007(3)
B6 0.050(3) 0.040(3) 0.042(3) 0.000(2) 0.000(2) 0.002(3)
C6 0.064(4) 0.051(3) 0.078(4) -0.001(3) -0.010(3) 0.010(3)
B7 0.056(4) 0.038(3) 0.062(4) 0.008(3) -0.002(3) 0.003(3)
C7 0.064(3) 0.044(3) 0.070(4) 0.005(3) -0.010(3) 0.000(3)
B8 0.062(4) 0.041(3) 0.070(4) -0.004(3) -0.004(3) 0.007(3)
C8 0.059(3) 0.034(3) 0.049(3) -0.005(2) -0.009(2) 0.003(2)
B9 0.065(4) 0.039(3) 0.063(4) -0.006(3) -0.006(3) 0.007(3)
C9 0.058(3) 0.044(3) 0.046(3) -0.002(2) -0.002(2) 0.000(2)
B10 0.053(3) 0.042(3) 0.054(3) 0.000(3) 0.003(3) 0.005(3)
C10 0.058(3) 0.049(3) 0.043(3) -0.010(2) -0.005(2) 0.000(2)
B11 0.062(4) 0.035(3) 0.048(3) 0.001(2) 0.004(3) 0.003(3)
C11 0.065(3) 0.058(3) 0.048(3) -0.016(3) 0.000(3) 0.003(3)
B12 0.056(4) 0.038(3) 0.068(4) -0.001(3) -0.002(3) 0.007(3)
C12 0.069(4) 0.083(4) 0.042(3) -0.012(3) 0.006(3) -0.002(3)
C13 0.090(4) 0.070(4) 0.048(3) 0.001(3) 0.011(3) -0.009(3)
C14 0.087(4) 0.051(3) 0.059(4) 0.003(3) 0.005(3) -0.003(3)
C15 0.051(3) 0.043(3) 0.045(3) 0.005(2) 0.005(2) 0.008(2)
C16 0.066(3) 0.052(3) 0.045(3) 0.001(2) 0.000(3) 0.001(3)
C17 0.076(4) 0.061(4) 0.061(4) 0.000(3) 0.018(3) 0.019(3)
C18 0.078(4) 0.063(4) 0.065(4) -0.013(3) 0.004(3) 0.004(3)
C19 0.071(4) 0.063(4) 0.064(4) -0.014(3) -0.001(3) -0.001(3)
C20 0.065(3) 0.043(3) 0.044(3) 0.001(2) 0.004(2) -0.001(2)
C21 0.056(3) 0.047(3) 0.045(3) 0.003(2) 0.001(2) -0.004(2)
C22 0.054(3) 0.046(3) 0.036(2) 0.006(2) -0.003(2) -0.005(2)
C23 0.051(3) 0.056(3) 0.046(3) 0.008(2) 0.000(2) 0.000(2)
C24 0.047(3) 0.078(4) 0.056(3) 0.011(3) -0.005(3) -0.002(3)
C25 0.059(4) 0.082(4) 0.072(4) 0.000(3) -0.013(3) -0.012(3)
C26 0.065(4) 0.064(4) 0.064(4) -0.011(3) -0.002(3) -0.012(3)
C1A 0.052(3) 0.040(3) 0.059(3) 0.003(2) 0.016(2) 0.003(2)
C2A 0.051(3) 0.038(3) 0.050(3) 0.000(2) 0.008(2) -0.003(2)
B3A 0.048(3) 0.046(3) 0.068(4) 0.003(3) 0.008(3) -0.002(3)
C3A 0.053(3) 0.041(3) 0.057(3) 0.010(2) 0.015(2) 0.001(2)
B4A 0.059(4) 0.039(3) 0.067(4) 0.010(3) 0.013(3) 0.004(3)
C4A 0.050(3) 0.051(3) 0.070(4) 0.005(3) 0.014(3) 0.002(3)
B5A 0.055(3) 0.039(3) 0.058(4) 0.014(3) 0.011(3) 0.004(3)
C5A 0.043(3) 0.056(4) 0.083(4) 0.013(3) 0.009(3) 0.010(3)
B6A 0.045(3) 0.047(3) 0.054(3) -0.002(3) 0.010(3) 0.001(3)
C6A 0.071(4) 0.043(3) 0.089(5) 0.004(3) 0.024(3) 0.008(3)
B7A 0.054(4) 0.040(3) 0.068(4) -0.003(3) 0.013(3) -0.001(3)
C7A 0.064(4) 0.047(3) 0.061(3) 0.001(3) 0.013(3) 0.006(3)
B8A 0.061(4) 0.038(3) 0.083(5) 0.002(3) 0.016(3) -0.004(3)
C8A 0.051(3) 0.043(3) 0.058(3) 0.005(2) 0.012(3) 0.000(2)
B9A 0.062(4) 0.039(3) 0.071(4) 0.012(3) 0.011(3) 0.008(3)
C9A 0.060(3) 0.046(3) 0.050(3) 0.005(2) 0.015(3) -0.004(2)
B10A 0.046(3) 0.050(3) 0.052(3) 0.004(3) 0.007(3) 0.004(3)
C10A 0.050(3) 0.050(3) 0.050(3) 0.012(2) 0.011(2) -0.001(2)
B11A 0.043(3) 0.044(3) 0.058(4) -0.001(3) 0.008(3) 0.001(3)
C11A 0.063(3) 0.066(4) 0.055(3) 0.012(3) 0.015(3) 0.004(3)
B12A 0.057(4) 0.045(3) 0.071(4) 0.003(3) 0.014(3) 0.003(3)
C12A 0.077(4) 0.077(4) 0.050(3) 0.013(3) 0.005(3) -0.002(3)
C13A 0.082(4) 0.074(4) 0.058(4) -0.003(3) 0.007(3) -0.012(4)
C14A 0.078(4) 0.051(3) 0.063(4) 0.000(3) 0.012(3) -0.005(3)
C15A 0.058(3) 0.038(3) 0.051(3) -0.001(2) 0.009(2) 0.003(2)
C16A 0.061(3) 0.057(3) 0.058(3) 0.001(3) 0.004(3) 0.010(3)
C17A 0.074(4) 0.076(4) 0.063(4) 0.013(3) 0.005(3) 0.019(3)
C18A 0.086(5) 0.073(4) 0.079(4) 0.024(4) 0.005(4) 0.013(4)
C19A 0.082(4) 0.065(4) 0.068(4) 0.013(3) 0.019(3) -0.001(3)
C20A 0.063(3) 0.048(3) 0.047(3) 0.004(2) 0.011(2) 0.002(2)
C21A 0.062(3) 0.049(3) 0.046(3) -0.004(2) 0.013(2) -0.005(3)
C22A 0.047(3) 0.044(3) 0.052(3) -0.008(2) 0.007(2) -0.002(2)
C23A 0.057(3) 0.054(3) 0.056(3) -0.008(3) 0.009(3) -0.010(3)
C24A 0.051(3) 0.070(4) 0.072(4) -0.020(3) 0.015(3) -0.010(3)
C25A 0.067(4) 0.069(4) 0.077(4) 0.003(3) 0.022(3) -0.013(3)
C26A 0.075(4) 0.058(4) 0.072(4) 0.009(3) 0.025(3) -0.005(3)
O2S 0.102(3) 0.064(2) 0.052(2) -0.0023(19) 0.014(2) -0.004(2)
O1S 0.154(5) 0.086(3) 0.048(2) -0.009(2) 0.027(3) -0.033(3)
C3S 0.071(4) 0.066(4) 0.089(5) -0.004(3) -0.002(4) 0.012(3)
C2S 0.104(6) 0.057(4) 0.103(6) -0.014(4) 0.040(5) -0.030(4)
C1S 0.074(5) 0.118(7) 0.168(9) 0.010(6) 0.044(6) 0.029(5)
C4S 0.092(5) 0.073(5) 0.108(6) -0.004(4) 0.021(4) -0.003(4)

loop_
_atom_type_symbol
_atom_type_description
_atom_type_scat_dispersion_real
_atom_type_scat_dispersion_imag
_atom_type_scat_source
C C 0.0137 0.0067 'International Tables Vol C Tables 4.2.6.8 and 6.1.1.4'
H H 0.0000 0.0000 'International Tables Vol C Tables 4.2.6.8 and 6.1.1.4'
B B 0.0070 0.0029 'International Tables Vol C Tables 4.2.6.8 and 6.1.1.4'
O O 0.0389 0.0241 'International Tables Vol C Tables 4.2.6.8 and 6.1.1.4'

loop_
_geom_angle_atom_site_label_1
_geom_angle_atom_site_label_2
_geom_angle_atom_site_label_3
_geom_angle
_geom_angle_site_symmetry_1
_geom_angle_site_symmetry_3
_geom_angle_publ_flag
B3 C1 C2 57.0(3) . . ?
B3 C1 B6 106.2(4) . . ?
C3 C1 C2 124.7(4) . . ?
C3 C1 B3 122.3(4) . . ?
C3 C1 B4 120.5(4) . . ?
C3 C1 B5 117.3(4) . . ?
C3 C1 B6 118.3(4) . . ?
B4 C1 C2 107.2(4) . . ?
B4 C1 B3 63.2(4) . . ?
B4 C1 B6 114.0(4) . . ?
B5 C1 C2 107.1(4) . . ?
B5 C1 B3 114.4(4) . . ?
B5 C1 B4 64.7(4) . . ?
B5 C1 B6 63.7(3) . . ?
B6 C1 C2 55.7(3) . . ?
B3 C2 C1 56.5(3) . . ?
B6 C2 C1 57.1(3) . . ?
B6 C2 B3 107.1(4) . . ?
B7 C2 C1 107.5(4) . . ?
B7 C2 B3 63.8(3) . . ?
B7 C2 B6 114.2(4) . . ?
B11 C2 C1 108.3(4) . . ?
B11 C2 B3 115.0(4) . . ?
B11 C2 B6 63.7(3) . . ?
B11 C2 B7 64.5(3) . . ?
C15 C2 C1 124.3(4) . . ?
C15 C2 B3 122.1(4) . . ?
C15 C2 B6 117.8(4) . . ?
C15 C2 B7 120.2(4) . . ?
C15 C2 B11 116.7(4) . . ?
C1 B3 C2 66.5(3) . . ?
C1 B3 H3 120.5 . . ?
C1 B3 B4 57.0(3) . . ?
C1 B3 B7 109.7(4) . . ?
C1 B3 B8 104.6(4) . . ?
C2 B3 H3 121.0 . . ?
C2 B3 B4 109.8(4) . . ?
C2 B3 B7 56.5(3) . . ?
C2 B3 B8 103.9(4) . . ?
B4 B3 H3 121.9 . . ?
B4 B3 B7 107.9(4) . . ?
B4 B3 B8 59.4(4) . . ?
B7 B3 H3 122.4 . . ?
B7 B3 B8 58.9(4) . . ?
B8 B3 H3 125.1 . . ?
C4 C3 C1 120.7(5) . . ?
C4 C3 C8 119.7(5) . . ?
C8 C3 C1 119.4(4) . . ?
C1 B4 B3 59.8(3) . . ?
C1 B4 H4 123.2 . . ?
C1 B4 B5 57.3(3) . . ?
C1 B4 B8 108.0(5) . . ?
C1 B4 B9 105.9(4) . . ?
B3 B4 H4 121.9 . . ?
B3 B4 B5 105.8(4) . . ?
B5 B4 H4 123.2 . . ?
B8 B4 B3 60.9(4) . . ?
B8 B4 H4 121.0 . . ?
B8 B4 B5 107.7(5) . . ?
B8 B4 B9 59.9(4) . . ?
B9 B4 B3 107.8(5) . . ?
B9 B4 H4 122.1 . . ?
B9 B4 B5 60.1(3) . . ?
C3 C4 H4A 118.9 . . ?
C5 C4 C3 122.1(5) . . ?
C5 C4 H4A 118.9 . . ?
C1 B5 B4 58.0(3) . . ?
C1 B5 B6 60.0(3) . . ?
C1 B5 B9 106.2(4) . . ?
C1 B5 B10 107.7(4) . . ?
B4 B5 B6 105.9(4) . . ?
B9 B5 B4 59.8(3) . . ?
B9 B5 B6 106.9(4) . . ?
B10 B5 B4 107.6(4) . . ?
B10 B5 B6 59.7(3) . . ?
B10 B5 B9 60.2(3) . . ?
C10 B5 C1 114.5(4) . . ?
C10 B5 B4 129.6(5) . . ?
C10 B5 B6 110.1(4) . . ?
C10 B5 B9 134.7(5) . . ?
C10 B5 B10 120.6(5) . . ?
C4 C5 H5 120.2 . . ?
C4 C5 C6 119.6(5) . . ?
C6 C5 H5 120.2 . . ?
C1 B6 B5 56.3(3) . . ?
C1 B6 H6 120.4 . . ?
C1 B6 B10 104.8(4) . . ?
C1 B6 B11 111.2(4) . . ?
C2 B6 C1 67.2(3) . . ?
C2 B6 B5 110.3(4) . . ?
C2 B6 H6 120.2 . . ?
C2 B6 B10 105.2(4) . . ?
C2 B6 B11 57.3(3) . . ?
B5 B6 H6 121.8 . . ?
B10 B6 B5 59.7(3) . . ?
B10 B6 H6 124.6 . . ?
B10 B6 B11 59.9(3) . . ?
B11 B6 B5 109.3(4) . . ?
B11 B6 H6 121.0 . . ?
C5 C6 H6A 120.2 . . ?
C7 C6 C5 119.6(6) . . ?
C7 C6 H6A 120.2 . . ?
C2 B7 B3 59.8(3) . . ?
C2 B7 H7 123.2 . . ?
C2 B7 B8 107.9(4) . . ?
C2 B7 B11 57.6(3) . . ?
C2 B7 B12 105.9(4) . . ?
B3 B7 H7 121.9 . . ?
B8 B7 B3 60.7(4) . . ?
B8 B7 H7 120.8 . . ?
B8 B7 B11 108.4(5) . . ?
B8 B7 B12 60.2(4) . . ?
B11 B7 B3 106.4(4) . . ?
B11 B7 H7 122.6 . . ?
B12 B7 B3 107.7(5) . . ?
B12 B7 H7 122.1 . . ?
B12 B7 B11 60.3(3) . . ?
C6 C7 H7A 118.8 . . ?
C6 C7 C8 122.4(6) . . ?
C8 C7 H7A 118.8 . . ?
B3 B8 H8 122.5 . . ?
B4 B8 B3 59.7(3) . . ?
B4 B8 H8 121.1 . . ?
B4 B8 B12 108.6(5) . . ?
B7 B8 B3 60.4(3) . . ?
B7 B8 B4 109.3(4) . . ?
B7 B8 H8 120.9 . . ?
B7 B8 B9 108.5(5) . . ?
B7 B8 B12 60.0(4) . . ?
B9 B8 B3 106.9(4) . . ?
B9 B8 B4 60.0(4) . . ?
B9 B8 H8 122.0 . . ?
B9 B8 B12 60.2(4) . . ?
B12 B8 B3 107.4(4) . . ?
B12 B8 H8 121.7 . . ?
C3 C8 C7 116.5(5) . . ?
C3 C8 C9 124.3(4) . . ?
C7 C8 C9 118.8(5) . . ?
B4 B9 B5 60.1(3) . . ?
B4 B9 H9 121.5 . . ?
B4 B9 B10 107.4(4) . . ?
B4 B9 B12 108.4(4) . . ?
B5 B9 H9 121.7 . . ?
B5 B9 B10 59.6(3) . . ?
B8 B9 B4 60.0(4) . . ?
B8 B9 B5 107.8(4) . . ?
B8 B9 H9 122.1 . . ?
B8 B9 B10 106.9(4) . . ?
B8 B9 B12 60.0(4) . . ?
B10 B9 H9 122.5 . . ?
B12 B9 B5 108.1(4) . . ?
B12 B9 H9 121.4 . . ?
B12 B9 B10 59.7(4) . . ?
C10 C9 C8 120.9(5) . . ?
C10 C9 C14 119.0(5) . . ?
C14 C9 C8 120.0(5) . . ?
B5 B10 B9 60.2(3) . . ?
B5 B10 H10 120.5 . . ?
B5 B10 B12 108.9(4) . . ?
B6 B10 B5 60.6(3) . . ?
B6 B10 B9 107.6(4) . . ?
B6 B10 H10 122.3 . . ?
B6 B10 B12 107.4(4) . . ?
B9 B10 H10 121.7 . . ?
B11 B10 B5 110.2(4) . . ?
B11 B10 B6 60.1(3) . . ?
B11 B10 B9 109.1(4) . . ?
B11 B10 H10 120.5 . . ?
B11 B10 B12 60.4(3) . . ?
B12 B10 B9 60.1(4) . . ?
B12 B10 H10 121.8 . . ?
C9 C10 B5 120.6(4) . . ?
C9 C10 C11 119.3(5) . . ?
C11 C10 B5 119.4(5) . . ?
C2 B11 B6 59.1(3) . . ?
C2 B11 B7 57.9(3) . . ?
C2 B11 B10 106.7(4) . . ?
C2 B11 B12 105.7(4) . . ?
B6 B11 B7 105.4(4) . . ?
B6 B11 B12 106.9(4) . . ?
B7 B11 B12 59.7(3) . . ?
B10 B11 B6 60.0(3) . . ?
B10 B11 B7 107.0(4) . . ?
B10 B11 B12 59.9(3) . . ?
C22 B11 C2 116.3(4) . . ?
C22 B11 B6 112.2(4) . . ?
C22 B11 B7 128.6(5) . . ?
C22 B11 B10 121.6(5) . . ?
C22 B11 B12 132.9(5) . . ?
C10 C11 H11 119.5 . . ?
C12 C11 C10 121.0(5) . . ?
C12 C11 H11 119.5 . . ?
B7 B12 B8 59.8(4) . . ?
B7 B12 B9 108.0(4) . . ?
B7 B12 B10 107.2(4) . . ?
B7 B12 B11 60.1(3) . . ?
B7 B12 H12 122.0 . . ?
B8 B12 B9 59.8(4) . . ?
B8 B12 B11 107.9(4) . . ?
B8 B12 H12 122.1 . . ?
B9 B12 B11 108.6(4) . . ?
B9 B12 H12 121.3 . . ?
B10 B12 B8 107.2(5) . . ?
B10 B12 B9 60.2(4) . . ?
B10 B12 B11 59.7(3) . . ?
B10 B12 H12 122.3 . . ?
B11 B12 H12 121.5 . . ?
C11 C12 H12A 120.3 . . ?
C13 C12 C11 119.5(5) . . ?
C13 C12 H12A 120.3 . . ?
C12 C13 H13 119.7 . . ?
C12 C13 C14 120.6(6) . . ?
C14 C13 H13 119.7 . . ?
C9 C14 H14 119.8 . . ?
C13 C14 C9 120.5(6) . . ?
C13 C14 H14 119.8 . . ?
C16 C15 C2 119.6(5) . . ?
C16 C15 C20 121.0(5) . . ?
C20 C15 C2 119.2(4) . . ?
C15 C16 H16 119.8 . . ?
C15 C16 C17 120.4(6) . . ?
C17 C16 H16 119.8 . . ?
C16 C17 H17 120.1 . . ?
C18 C17 C16 119.8(6) . . ?
C18 C17 H17 120.1 . . ?
C17 C18 H18 119.8 . . ?
C17 C18 C19 120.5(6) . . ?
C19 C18 H18 119.8 . . ?
C18 C19 H19 119.0 . . ?
C18 C19 C20 122.0(6) . . ?
C20 C19 H19 119.0 . . ?
C15 C20 C19 116.1(5) . . ?
C15 C20 C21 125.6(5) . . ?
C19 C20 C21 118.1(5) . . ?
C22 C21 C20 120.8(5) . . ?
C26 C21 C20 121.8(5) . . ?
C26 C21 C22 117.3(5) . . ?
C21 C22 B11 119.8(4) . . ?
C23 C22 B11 120.5(5) . . ?
C23 C22 C21 119.3(5) . . ?
C22 C23 H23 119.0 . . ?
C22 C23 C24 122.0(5) . . ?
C24 C23 H23 119.0 . . ?
C23 C24 H24 120.4 . . ?
C25 C24 C23 119.1(5) . . ?
C25 C24 H24 120.4 . . ?
C24 C25 H25 120.2 . . ?
C26 C25 C24 119.7(6) . . ?
C26 C25 H25 120.2 . . ?
C21 C26 H26 118.7 . . ?
C25 C26 C21 122.5(6) . . ?
C25 C26 H26 118.7 . . ?
B3A C1A C2A 56.0(3) . . ?
C3A C1A C2A 124.2(4) . . ?
C3A C1A B3A 122.6(5) . . ?
C3A C1A B4A 121.6(4) . . ?
C3A C1A B5A 117.2(5) . . ?
C3A C1A B6A 117.8(4) . . ?
B4A C1A C2A 106.5(4) . . ?
B4A C1A B3A 63.5(4) . . ?
B4A C1A B5A 64.6(4) . . ?
B4A C1A B6A 113.4(4) . . ?
B5A C1A C2A 107.6(4) . . ?
B5A C1A B3A 114.6(4) . . ?
B5A C1A B6A 63.6(3) . . ?
B6A C1A C2A 56.3(3) . . ?
B6A C1A B3A 105.9(4) . . ?
B3A C2A C1A 56.4(3) . . ?
B3A C2A B6A 106.1(4) . . ?
B6A C2A C1A 56.1(3) . . ?
B7A C2A C1A 106.9(4) . . ?
B7A C2A B3A 63.3(3) . . ?
B7A C2A B6A 114.0(4) . . ?
B11A C2A C1A 106.9(4) . . ?
B11A C2A B3A 114.4(4) . . ?
B11A C2A B6A 63.2(3) . . ?
B11A C2A B7A 65.1(4) . . ?
C15A C2A C1A 123.8(4) . . ?
C15A C2A B3A 122.2(5) . . ?
C15A C2A B6A 117.9(4) . . ?
C15A C2A B7A 121.3(4) . . ?
C15A C2A B11A 118.0(4) . . ?
C1A B3A H3A 120.1 . . ?
C1A B3A B4A 56.8(3) . . ?
C1A B3A B7A 110.7(4) . . ?
C1A B3A B8A 104.1(5) . . ?
C2A B3A C1A 67.5(3) . . ?
C2A B3A H3A 120.2 . . ?
C2A B3A B4A 110.3(5) . . ?
C2A B3A B7A 57.0(3) . . ?
C2A B3A B8A 104.1(4) . . ?
B4A B3A H3A 122.4 . . ?
B4A B3A B8A 58.6(4) . . ?
B7A B3A H3A 122.0 . . ?
B7A B3A B4A 107.5(5) . . ?
B7A B3A B8A 58.8(4) . . ?
B8A B3A H3A 125.7 . . ?
C4A C3A C1A 120.4(5) . . ?
C4A C3A C8A 120.4(5) . . ?
C8A C3A C1A 118.9(5) . . ?
C1A B4A B3A 59.8(3) . . ?
C1A B4A H4AA 122.8 . . ?
C1A B4A B5A 58.0(3) . . ?
C1A B4A B8A 108.4(4) . . ?
C1A B4A B9A 106.6(4) . . ?
B3A B4A H4AA 121.7 . . ?
B3A B4A B5A 106.6(4) . . ?
B5A B4A H4AA 122.7 . . ?
B8A B4A B3A 61.0(4) . . ?
B8A B4A H4AA 120.6 . . ?
B8A B4A B5A 108.4(4) . . ?
B8A B4A B9A 60.5(4) . . ?
B9A B4A B3A 108.4(4) . . ?
B9A B4A H4AA 121.8 . . ?
B9A B4A B5A 60.1(4) . . ?
C3A C4A H4AB 118.9 . . ?
C3A C4A C5A 122.2(6) . . ?
C5A C4A H4AB 118.9 . . ?
C1A B5A B4A 57.4(3) . . ?
C1A B5A B6A 59.2(3) . . ?
C1A B5A B9A 105.8(5) . . ?
C1A B5A B10A 107.2(4) . . ?
B4A B5A B6A 104.5(4) . . ?
B9A B5A B4A 59.8(3) . . ?
B9A B5A B6A 106.4(4) . . ?
B10A B5A B4A 106.8(4) . . ?
B10A B5A B6A 60.0(3) . . ?
B10A B5A B9A 59.7(3) . . ?
C10A B5A C1A 115.5(4) . . ?
C10A B5A B4A 130.7(4) . . ?
C10A B5A B6A 110.7(4) . . ?
C10A B5A B9A 134.4(5) . . ?
C10A B5A B10A 120.3(5) . . ?
C4A C5A H5A 121.3 . . ?
C6A C5A C4A 117.3(6) . . ?
C6A C5A H5A 121.3 . . ?
C1A B6A C2A 67.6(3) . . ?
C1A B6A B5A 57.2(3) . . ?
C1A B6A H6AA 119.9 . . ?
C1A B6A B10A 105.4(4) . . ?
C1A B6A B11A 111.0(4) . . ?
C2A B6A B5A 111.4(4) . . ?
C2A B6A H6AA 119.9 . . ?
C2A B6A B10A 105.3(4) . . ?
C2A B6A B11A 56.9(3) . . ?
B5A B6A H6AA 121.3 . . ?
B10A B6A B5A 59.8(3) . . ?
B10A B6A H6AA 124.6 . . ?
B11A B6A B5A 109.0(4) . . ?
B11A B6A H6AA 121.6 . . ?
B11A B6A B10A 59.6(3) . . ?
C5A C6A H6AB 119.5 . . ?
C7A C6A C5A 121.0(5) . . ?
C7A C6A H6AB 119.5 . . ?
C2A B7A B3A 59.7(3) . . ?
C2A B7A H7AA 123.0 . . ?
C2A B7A B8A 108.1(4) . . ?
C2A B7A B11A 57.3(3) . . ?
C2A B7A B12A 106.1(5) . . ?
B3A B7A H7AA 121.8 . . ?
B3A B7A B11A 105.5(4) . . ?
B3A B7A B12A 108.1(5) . . ?
B8A B7A B3A 61.2(4) . . ?
B8A B7A H7AA 121.0 . . ?
B8A B7A B11A 107.2(5) . . ?
B8A B7A B12A 60.0(4) . . ?
B11A B7A H7AA 123.7 . . ?
B12A B7A H7AA 122.0 . . ?
B12A B7A B11A 59.8(4) . . ?
C6A C7A H7AB 118.2 . . ?
C6A C7A C8A 123.6(6) . . ?
C8A C7A H7AB 118.2 . . ?
B3A B8A H8A 122.2 . . ?
B4A B8A B3A 60.4(4) . . ?
B4A B8A H8A 120.5 . . ?
B4A B8A B9A 60.5(4) . . ?
B4A B8A B12A 109.2(5) . . ?
B7A B8A B3A 60.0(3) . . ?
B7A B8A B4A 109.9(4) . . ?
B7A B8A H8A 120.5 . . ?
B7A B8A B9A 109.4(5) . . ?
B7A B8A B12A 60.7(4) . . ?
B9A B8A B3A 107.9(5) . . ?
B9A B8A H8A 121.4 . . ?
B12A B8A B3A 107.8(4) . . ?
B12A B8A H8A 121.4 . . ?
B12A B8A B9A 60.2(4) . . ?
C3A C8A C9A 124.5(5) . . ?
C7A C8A C3A 115.3(5) . . ?
C7A C8A C9A 119.8(5) . . ?
B4A B9A B5A 60.1(3) . . ?
B4A B9A H9A 122.3 . . ?
B5A B9A H9A 121.3 . . ?
B8A B9A B4A 59.0(4) . . ?
B8A B9A B5A 107.3(4) . . ?
B8A B9A H9A 122.8 . . ?
B10A B9A B4A 107.3(4) . . ?
B10A B9A B5A 60.0(3) . . ?
B10A B9A B8A 106.9(4) . . ?
B10A B9A H9A 122.1 . . ?
B10A B9A B12A 60.4(4) . . ?
B12A B9A B4A 107.5(5) . . ?
B12A B9A B5A 108.9(4) . . ?
B12A B9A B8A 59.6(4) . . ?
B12A B9A H9A 121.3 . . ?
C10A C9A C8A 122.1(5) . . ?
C14A C9A C8A 121.7(5) . . ?
C14A C9A C10A 116.2(5) . . ?
B5A B10A B6A 60.3(3) . . ?
B5A B10A H10A 120.6 . . ?
B5A B10A B12A 108.7(4) . . ?
B6A B10A H10A 122.7 . . ?
B6A B10A B12A 106.8(5) . . ?
B9A B10A B5A 60.3(3) . . ?
B9A B10A B6A 107.1(4) . . ?
B9A B10A H10A 121.9 . . ?
B9A B10A B12A 59.9(4) . . ?
B11A B10A B5A 109.7(4) . . ?
B11A B10A B6A 59.9(3) . . ?
B11A B10A B9A 108.5(5) . . ?
B11A B10A H10A 120.9 . . ?
B11A B10A B12A 60.1(4) . . ?
B12A B10A H10A 122.1 . . ?
C9A C10A B5A 119.3(5) . . ?
C11A C10A B5A 120.6(5) . . ?
C11A C10A C9A 119.6(5) . . ?
C2A B11A B6A 60.0(3) . . ?
C2A B11A B7A 57.6(3) . . ?
C2A B11A B10A 108.6(4) . . ?
C2A B11A B12A 106.3(4) . . ?
B6A B11A B7A 105.7(4) . . ?
B6A B11A B12A 107.7(4) . . ?
B10A B11A B6A 60.6(3) . . ?
B10A B11A B7A 108.0(4) . . ?
B10A B11A B12A 60.6(4) . . ?
B12A B11A B7A 59.8(4) . . ?
C22A B11A C2A 115.0(5) . . ?
C22A B11A B6A 113.5(4) . . ?
C22A B11A B7A 126.4(5) . . ?
C22A B11A B10A 122.5(5) . . ?
C22A B11A B12A 132.0(4) . . ?
C10A C11A H11A 118.8 . . ?
C12A C11A C10A 122.4(6) . . ?
C12A C11A H11A 118.8 . . ?
B7A B12A B10A 107.6(4) . . ?
B7A B12A H12B 121.6 . . ?
B8A B12A B7A 59.2(4) . . ?
B8A B12A B9A 60.2(4) . . ?
B8A B12A B10A 106.9(4) . . ?
B8A B12A B11A 107.1(4) . . ?
B8A B12A H12B 122.5 . . ?
B9A B12A B7A 108.2(4) . . ?
B9A B12A B10A 59.7(4) . . ?
B9A B12A B11A 107.8(4) . . ?
B9A B12A H12B 121.4 . . ?
B10A B12A H12B 122.5 . . ?
B11A B12A B7A 60.4(3) . . ?
B11A B12A B10A 59.4(3) . . ?
B11A B12A H12B 122.0 . . ?
C11A C12A H12C 120.8 . . ?
C11A C12A C13A 118.4(6) . . ?
C13A C12A H12C 120.8 . . ?
C12A C13A H13A 119.9 . . ?
C14A C13A C12A 120.1(6) . . ?
C14A C13A H13A 119.9 . . ?
C9A C14A H14A 118.5 . . ?
C13A C14A C9A 123.1(6) . . ?
C13A C14A H14A 118.5 . . ?
C16A C15A C2A 121.0(5) . . ?
C16A C15A C20A 119.1(5) . . ?
C20A C15A C2A 119.6(5) . . ?
C15A C16A H16A 118.2 . . ?
C15A C16A C17A 123.5(6) . . ?
C17A C16A H16A 118.2 . . ?
C16A C17A H17A 121.2 . . ?
C18A C17A C16A 117.6(6) . . ?
C18A C17A H17A 121.2 . . ?
C17A C18A H18A 119.7 . . ?
C17A C18A C19A 120.6(6) . . ?
C19A C18A H18A 119.7 . . ?
C18A C19A H19A 118.3 . . ?
C18A C19A C20A 123.4(6) . . ?
C20A C19A H19A 118.3 . . ?
C15A C20A C21A 123.4(5) . . ?
C19A C20A C15A 115.6(5) . . ?
C19A C20A C21A 120.9(5) . . ?
C22A C21A C20A 122.3(4) . . ?
C22A C21A C26A 117.4(5) . . ?
C26A C21A C20A 120.2(5) . . ?
C21A C22A B11A 120.8(5) . . ?
C23A C22A B11A 119.2(5) . . ?
C23A C22A C21A 119.8(5) . . ?
C22A C23A H23A 118.7 . . ?
C24A C23A C22A 122.6(6) . . ?
C24A C23A H23A 118.7 . . ?
C23A C24A H24A 121.3 . . ?
C23A C24A C25A 117.5(6) . . ?
C25A C24A H24A 121.3 . . ?
C24A C25A H25A 118.8 . . ?
C26A C25A C24A 122.3(5) . . ?
C26A C25A H25A 118.8 . . ?
C21A C26A H26A 119.8 . . ?
C25A C26A C21A 120.4(6) . . ?
C25A C26A H26A 119.8 . . ?
C2S O2S C3S 113.7(6) . . ?
O2S C3S H3SA 110.6 . . ?
O2S C3S H3SB 110.6 . . ?
O2S C3S C4S 105.8(5) . . ?
H3SA C3S H3SB 108.7 . . ?
C4S C3S H3SA 110.6 . . ?
C4S C3S H3SB 110.6 . . ?
O2S C2S C1S 107.1(7) . . ?
O1S C2S O2S 124.6(8) . . ?
O1S C2S C1S 128.2(7) . . ?
C2S C1S H1SA 109.5 . . ?
C2S C1S H1SB 109.5 . . ?
C2S C1S H1SC 109.5 . . ?
H1SA C1S H1SB 109.5 . . ?
H1SA C1S H1SC 109.5 . . ?
H1SB C1S H1SC 109.5 . . ?
C3S C4S H4SA 109.5 . . ?
C3S C4S H4SB 109.5 . . ?
C3S C4S H4SC 109.5 . . ?
H4SA C4S H4SB 109.5 . . ?
H4SA C4S H4SC 109.5 . . ?
H4SB C4S H4SC 109.5 . . ?

loop_
_geom_bond_atom_site_label_1
_geom_bond_atom_site_label_2
_geom_bond_distance
_geom_bond_site_symmetry_2
_geom_bond_publ_flag
C1 C2 1.898(7) . ?
C1 B3 1.725(8) . ?
C1 C3 1.489(7) . ?
C1 B4 1.675(7) . ?
C1 B5 1.662(7) . ?
C1 B6 1.730(8) . ?
C2 B3 1.734(8) . ?
C2 B6 1.700(7) . ?
C2 B7 1.673(7) . ?
C2 B11 1.667(8) . ?
C2 C15 1.493(7) . ?
B3 H3 1.1100 . ?
B3 B4 1.783(9) . ?
B3 B7 1.800(9) . ?
B3 B8 1.805(8) . ?
C3 C4 1.387(7) . ?
C3 C8 1.410(7) . ?
B4 H4 1.1100 . ?
B4 B5 1.786(9) . ?
B4 B8 1.779(9) . ?
B4 B9 1.779(9) . ?
C4 H4A 0.9400 . ?
C4 C5 1.368(7) . ?
B5 B6 1.792(8) . ?
B5 B9 1.785(8) . ?
B5 B10 1.776(9) . ?
B5 C10 1.554(8) . ?
C5 H5 0.9400 . ?
C5 C6 1.377(8) . ?
B6 H6 1.1100 . ?
B6 B10 1.776(8) . ?
B6 B11 1.776(8) . ?
C6 H6A 0.9400 . ?
C6 C7 1.376(8) . ?
B7 H7 1.1100 . ?
B7 B8 1.772(9) . ?
B7 B11 1.783(8) . ?
B7 B12 1.776(9) . ?
C7 H7A 0.9400 . ?
C7 C8 1.416(7) . ?
B8 H8 1.1100 . ?
B8 B9 1.777(10) . ?
B8 B12 1.780(9) . ?
C8 C9 1.476(7) . ?
B9 H9 1.1100 . ?
B9 B10 1.786(9) . ?
B9 B12 1.784(9) . ?
C9 C10 1.398(7) . ?
C9 C14 1.400(7) . ?
B10 H10 1.1100 . ?
B10 B11 1.774(8) . ?
B10 B12 1.777(9) . ?
C10 C11 1.402(7) . ?
B11 B12 1.786(8) . ?
B11 C22 1.556(8) . ?
C11 H11 0.9400 . ?
C11 C12 1.389(8) . ?
B12 H12 1.1100 . ?
C12 H12A 0.9400 . ?
C12 C13 1.370(8) . ?
C13 H13 0.9400 . ?
C13 C14 1.393(8) . ?
C14 H14 0.9400 . ?
C15 C16 1.370(7) . ?
C15 C20 1.415(7) . ?
C16 H16 0.9400 . ?
C16 C17 1.400(8) . ?
C17 H17 0.9400 . ?
C17 C18 1.364(9) . ?
C18 H18 0.9400 . ?
C18 C19 1.365(8) . ?
C19 H19 0.9400 . ?
C19 C20 1.425(7) . ?
C20 C21 1.479(7) . ?
C21 C22 1.413(7) . ?
C21 C26 1.407(8) . ?
C22 C23 1.383(7) . ?
C23 H23 0.9400 . ?
C23 C24 1.385(8) . ?
C24 H24 0.9400 . ?
C24 C25 1.384(9) . ?
C25 H25 0.9400 . ?
C25 C26 1.368(8) . ?
C26 H26 0.9400 . ?
C1A C2A 1.911(7) . ?
C1A B3A 1.724(9) . ?
C1A C3A 1.494(7) . ?
C1A B4A 1.668(7) . ?
C1A B5A 1.679(8) . ?
C1A B6A 1.716(7) . ?
C2A B3A 1.716(7) . ?
C2A B6A 1.720(8) . ?
C2A B7A 1.668(7) . ?
C2A B11A 1.663(8) . ?
C2A C15A 1.495(7) . ?
B3A H3A 1.1100 . ?
B3A B4A 1.785(10) . ?
B3A B7A 1.776(8) . ?
B3A B8A 1.796(9) . ?
C3A C4A 1.381(8) . ?
C3A C8A 1.421(8) . ?
B4A H4AA 1.1100 . ?
B4A B5A 1.787(9) . ?
B4A B8A 1.754(9) . ?
B4A B9A 1.781(9) . ?
C4A H4AB 0.9400 . ?
C4A C5A 1.387(7) . ?
B5A B6A 1.790(8) . ?
B5A B9A 1.786(9) . ?
B5A B10A 1.781(8) . ?
B5A C10A 1.553(9) . ?
C5A H5A 0.9400 . ?
C5A C6A 1.384(9) . ?
B6A H6AA 1.1100 . ?
B6A B10A 1.785(8) . ?
B6A B11A 1.772(8) . ?
C6A H6AB 0.9400 . ?
C6A C7A 1.354(8) . ?
B7A H7AA 1.1100 . ?
B7A B8A 1.753(9) . ?
B7A B11A 1.792(9) . ?
B7A B12A 1.780(10) . ?
C7A H7AB 0.9400 . ?
C7A C8A 1.396(7) . ?
B8A H8A 1.1100 . ?
B8A B9A 1.780(10) . ?
B8A B12A 1.768(9) . ?
C8A C9A 1.477(8) . ?
B9A H9A 1.1100 . ?
B9A B10A 1.777(8) . ?
B9A B12A 1.779(9) . ?
C9A C10A 1.411(7) . ?
C9A C14A 1.408(8) . ?
B10A H10A 1.1100 . ?
B10A B11A 1.767(9) . ?
B10A B12A 1.789(9) . ?
C10A C11A 1.399(8) . ?
B11A B12A 1.780(9) . ?
B11A C22A 1.546(7) . ?
C11A H11A 0.9400 . ?
C11A C12A 1.375(8) . ?
B12A H12B 1.1100 . ?
C12A H12C 0.9400 . ?
C12A C13A 1.383(9) . ?
C13A H13A 0.9400 . ?
C13A C14A 1.371(9) . ?
C14A H14A 0.9400 . ?
C15A C16A 1.379(8) . ?
C15A C20A 1.423(7) . ?
C16A H16A 0.9400 . ?
C16A C17A 1.386(8) . ?
C17A H17A 0.9400 . ?
C17A C18A 1.366(9) . ?
C18A H18A 0.9400 . ?
C18A C19A 1.370(9) . ?
C19A H19A 0.9400 . ?
C19A C20A 1.409(8) . ?
C20A C21A 1.486(8) . ?
C21A C22A 1.402(7) . ?
C21A C26A 1.413(7) . ?
C22A C23A 1.390(7) . ?
C23A H23A 0.9400 . ?
C23A C24A 1.368(7) . ?
C24A H24A 0.9400 . ?
C24A C25A 1.377(9) . ?
C25A H25A 0.9400 . ?
C25A C26A 1.373(9) . ?
C26A H26A 0.9400 . ?
O2S C3S 1.490(7) . ?
O2S C2S 1.273(8) . ?
O1S C2S 1.229(9) . ?
C3S H3SA 0.9800 . ?
C3S H3SB 0.9800 . ?
C3S C4S 1.508(9) . ?
C2S C1S 1.525(11) . ?
C1S H1SA 0.9700 . ?
C1S H1SB 0.9700 . ?
C1S H1SC 0.9700 . ?
C4S H4SA 0.9700 . ?
C4S H4SB 0.9700 . ?
C4S H4SC 0.9700 . ?

loop_
_geom_torsion_atom_site_label_1
_geom_torsion_atom_site_label_2
_geom_torsion_atom_site_label_3
_geom_torsion_atom_site_label_4
_geom_torsion
_geom_torsion_site_symmetry_1
_geom_torsion_site_symmetry_2
_geom_torsion_site_symmetry_3
_geom_torsion_site_symmetry_4
_geom_torsion_publ_flag
C1 C2 B3 B4 38.0(4) . . . . ?
C1 C2 B3 B7 136.8(4) . . . . ?
C1 C2 B3 B8 100.2(4) . . . . ?
C1 C2 B6 B5 -37.1(3) . . . . ?
C1 C2 B6 B10 -99.9(4) . . . . ?
C1 C2 B6 B11 -137.5(4) . . . . ?
C1 C2 B7 B3 -36.8(4) . . . . ?
C1 C2 B7 B8 1.6(5) . . . . ?
C1 C2 B7 B11 102.4(4) . . . . ?
C1 C2 B7 B12 64.8(5) . . . . ?
C1 C2 B11 B6 36.7(3) . . . . ?
C1 C2 B11 B7 -101.2(4) . . . . ?
C1 C2 B11 B10 -1.3(5) . . . . ?
C1 C2 B11 B12 -63.9(5) . . . . ?
C1 C2 B11 C22 138.0(4) . . . . ?
C1 C2 C15 C16 56.5(6) . . . . ?
C1 C2 C15 C20 -128.3(5) . . . . ?
C1 B3 B4 B5 35.4(4) . . . . ?
C1 B3 B4 B8 137.1(5) . . . . ?
C1 B3 B4 B9 98.5(5) . . . . ?
C1 B3 B7 C2 41.8(4) . . . . ?
C1 B3 B7 B8 -95.6(5) . . . . ?
C1 B3 B7 B11 6.7(6) . . . . ?
C1 B3 B7 B12 -56.6(5) . . . . ?
C1 B3 B8 B4 -36.1(4) . . . . ?
C1 B3 B8 B7 104.5(4) . . . . ?
C1 B3 B8 B9 2.4(6) . . . . ?
C1 B3 B8 B12 65.7(5) . . . . ?
C1 C3 C4 C5 -178.0(5) . . . . ?
C1 C3 C8 C7 176.9(4) . . . . ?
C1 C3 C8 C9 4.5(7) . . . . ?
C1 B4 B5 B6 37.6(4) . . . . ?
C1 B4 B5 B9 138.2(5) . . . . ?
C1 B4 B5 B10 100.2(4) . . . . ?
C1 B4 B5 C10 -96.8(6) . . . . ?
C1 B4 B8 B3 38.2(4) . . . . ?
C1 B4 B8 B7 2.3(6) . . . . ?
C1 B4 B8 B9 -98.4(5) . . . . ?
C1 B4 B8 B12 -61.5(5) . . . . ?
C1 B4 B9 B5 -35.7(4) . . . . ?
C1 B4 B9 B8 101.8(5) . . . . ?
C1 B4 B9 B10 2.0(6) . . . . ?
C1 B4 B9 B12 65.1(5) . . . . ?
C1 B5 B6 C2 41.9(4) . . . . ?
C1 B5 B6 B10 138.1(4) . . . . ?
C1 B5 B6 B11 103.1(4) . . . . ?
C1 B5 B9 B4 36.0(4) . . . . ?
C1 B5 B9 B8 -1.9(6) . . . . ?
C1 B5 B9 B10 -101.4(5) . . . . ?
C1 B5 B9 B12 -65.2(5) . . . . ?
C1 B5 B10 B6 -37.4(4) . . . . ?
C1 B5 B10 B9 98.9(5) . . . . ?
C1 B5 B10 B11 -2.1(6) . . . . ?
C1 B5 B10 B12 62.4(5) . . . . ?
C1 B5 C10 C9 5.5(7) . . . . ?
C1 B5 C10 C11 175.9(4) . . . . ?
C1 B6 B10 B5 35.1(4) . . . . ?
C1 B6 B10 B9 -3.9(5) . . . . ?
C1 B6 B10 B11 -106.2(4) . . . . ?
C1 B6 B10 B12 -67.2(5) . . . . ?
C1 B6 B11 C2 -41.9(4) . . . . ?
C1 B6 B11 B7 -5.8(5) . . . . ?
C1 B6 B11 B10 95.2(4) . . . . ?
C1 B6 B11 B12 56.6(5) . . . . ?
C1 B6 B11 C22 -150.1(4) . . . . ?
C2 C1 B3 B4 -136.3(4) . . . . ?
C2 C1 B3 B7 -37.3(4) . . . . ?
C2 C1 B3 B8 -99.0(4) . . . . ?
C2 C1 C3 C4 -60.0(6) . . . . ?
C2 C1 C3 C8 124.5(5) . . . . ?
C2 C1 B4 B3 37.3(4) . . . . ?
C2 C1 B4 B5 -101.2(4) . . . . ?
C2 C1 B4 B8 -1.3(5) . . . . ?
C2 C1 B4 B9 -64.3(5) . . . . ?
C2 C1 B5 B4 101.3(4) . . . . ?
C2 C1 B5 B6 -36.0(3) . . . . ?
C2 C1 B5 B9 64.5(5) . . . . ?
C2 C1 B5 B10 1.3(5) . . . . ?
C2 C1 B5 C10 -135.9(4) . . . . ?
C2 C1 B6 B5 137.2(4) . . . . ?
C2 C1 B6 B10 100.6(4) . . . . ?
C2 C1 B6 B11 37.6(3) . . . . ?
C2 B3 B4 C1 -42.4(4) . . . . ?
C2 B3 B4 B5 -7.0(5) . . . . ?
C2 B3 B4 B8 94.8(5) . . . . ?
C2 B3 B4 B9 56.1(5) . . . . ?
C2 B3 B7 B8 -137.4(5) . . . . ?
C2 B3 B7 B11 -35.1(4) . . . . ?
C2 B3 B7 B12 -98.4(4) . . . . ?
C2 B3 B8 B4 -105.1(5) . . . . ?
C2 B3 B8 B7 35.5(4) . . . . ?
C2 B3 B8 B9 -66.5(5) . . . . ?
C2 B3 B8 B12 -3.2(6) . . . . ?
C2 B6 B10 B5 105.0(4) . . . . ?
C2 B6 B10 B9 66.0(5) . . . . ?
C2 B6 B10 B11 -36.4(4) . . . . ?
C2 B6 B10 B12 2.6(5) . . . . ?
C2 B6 B11 B7 36.1(4) . . . . ?
C2 B6 B11 B10 137.1(4) . . . . ?
C2 B6 B11 B12 98.5(4) . . . . ?
C2 B6 B11 C22 -108.2(5) . . . . ?
C2 B7 B8 B3 -37.9(4) . . . . ?
C2 B7 B8 B4 -2.4(6) . . . . ?
C2 B7 B8 B9 61.4(5) . . . . ?
C2 B7 B8 B12 98.4(5) . . . . ?
C2 B7 B11 B6 -36.6(4) . . . . ?
C2 B7 B11 B10 -99.4(4) . . . . ?
C2 B7 B11 B12 -137.5(5) . . . . ?
C2 B7 B11 C22 99.6(6) . . . . ?
C2 B7 B12 B8 -101.9(5) . . . . ?
C2 B7 B12 B9 -65.2(5) . . . . ?
C2 B7 B12 B10 -1.7(6) . . . . ?
C2 B7 B12 B11 36.4(4) . . . . ?
C2 B11 B12 B7 -36.5(4) . . . . ?
C2 B11 B12 B8 0.7(6) . . . . ?
C2 B11 B12 B9 64.0(5) . . . . ?
C2 B11 B12 B10 100.5(4) . . . . ?
C2 B11 C22 C21 -3.2(7) . . . . ?
C2 B11 C22 C23 -175.4(4) . . . . ?
C2 C15 C16 C17 -179.9(5) . . . . ?
C2 C15 C20 C19 -179.7(4) . . . . ?
C2 C15 C20 C21 -4.8(8) . . . . ?
B3 C1 C2 B6 148.0(4) . . . . ?
B3 C1 C2 B7 40.1(4) . . . . ?
B3 C1 C2 B11 108.3(4) . . . . ?
B3 C1 C2 C15 -108.7(5) . . . . ?
B3 C1 C3 C4 9.7(7) . . . . ?
B3 C1 C3 C8 -165.8(5) . . . . ?
B3 C1 B4 B5 -138.5(4) . . . . ?
B3 C1 B4 B8 -38.7(4) . . . . ?
B3 C1 B4 B9 -101.6(5) . . . . ?
B3 C1 B5 B4 40.5(4) . . . . ?
B3 C1 B5 B6 -96.8(5) . . . . ?
B3 C1 B5 B9 3.6(6) . . . . ?
B3 C1 B5 B10 -59.6(5) . . . . ?
B3 C1 B5 C10 163.3(4) . . . . ?
B3 C1 B6 C2 -27.6(4) . . . . ?
B3 C1 B6 B5 109.6(4) . . . . ?
B3 C1 B6 B10 73.0(5) . . . . ?
B3 C1 B6 B11 10.0(5) . . . . ?
B3 C2 B6 C1 27.6(4) . . . . ?
B3 C2 B6 B5 -9.5(5) . . . . ?
B3 C2 B6 B10 -72.3(5) . . . . ?
B3 C2 B6 B11 -109.9(4) . . . . ?
B3 C2 B7 B8 38.3(4) . . . . ?
B3 C2 B7 B11 139.2(4) . . . . ?
B3 C2 B7 B12 101.6(5) . . . . ?
B3 C2 B11 B6 97.6(4) . . . . ?
B3 C2 B11 B7 -40.3(4) . . . . ?
B3 C2 B11 B10 59.6(5) . . . . ?
B3 C2 B11 B12 -3.0(6) . . . . ?
B3 C2 B11 C22 -161.1(4) . . . . ?
B3 C2 C15 C16 -12.4(7) . . . . ?
B3 C2 C15 C20 162.8(5) . . . . ?
B3 B4 B5 C1 -36.5(4) . . . . ?
B3 B4 B5 B6 1.1(5) . . . . ?
B3 B4 B5 B9 101.7(5) . . . . ?
B3 B4 B5 B10 63.7(5) . . . . ?
B3 B4 B5 C10 -133.3(5) . . . . ?
B3 B4 B8 B7 -35.8(4) . . . . ?
B3 B4 B8 B9 -136.5(5) . . . . ?
B3 B4 B8 B12 -99.7(5) . . . . ?
B3 B4 B9 B5 -98.4(5) . . . . ?
B3 B4 B9 B8 39.1(4) . . . . ?
B3 B4 B9 B10 -60.7(5) . . . . ?
B3 B4 B9 B12 2.4(6) . . . . ?
B3 B7 B8 B4 35.5(4) . . . . ?
B3 B7 B8 B9 99.3(5) . . . . ?
B3 B7 B8 B12 136.4(5) . . . . ?
B3 B7 B11 C2 36.1(4) . . . . ?
B3 B7 B11 B6 -0.6(5) . . . . ?
B3 B7 B11 B10 -63.3(5) . . . . ?
B3 B7 B11 B12 -101.4(5) . . . . ?
B3 B7 B11 C22 135.7(5) . . . . ?
B3 B7 B12 B8 -39.2(4) . . . . ?
B3 B7 B12 B9 -2.4(6) . . . . ?
B3 B7 B12 B10 61.0(5) . . . . ?
B3 B7 B12 B11 99.1(4) . . . . ?
B3 B8 B9 B4 -38.3(4) . . . . ?
B3 B8 B9 B5 -0.4(6) . . . . ?
B3 B8 B9 B10 62.4(5) . . . . ?
B3 B8 B9 B12 100.7(5) . . . . ?
B3 B8 B12 B7 39.0(4) . . . . ?
B3 B8 B12 B9 -99.9(5) . . . . ?
B3 B8 B12 B10 -61.3(6) . . . . ?
B3 B8 B12 B11 1.6(6) . . . . ?
C3 C1 C2 B3 109.0(5) . . . . ?
C3 C1 C2 B6 -103.0(5) . . . . ?
C3 C1 C2 B7 149.1(5) . . . . ?
C3 C1 C2 B11 -142.7(4) . . . . ?
C3 C1 C2 C15 0.3(7) . . . . ?
C3 C1 B3 C2 -113.0(5) . . . . ?
C3 C1 B3 B4 110.7(5) . . . . ?
C3 C1 B3 B7 -150.4(5) . . . . ?
C3 C1 B3 B8 147.9(5) . . . . ?
C3 C1 B4 B3 -113.4(5) . . . . ?
C3 C1 B4 B5 108.0(5) . . . . ?
C3 C1 B4 B8 -152.1(5) . . . . ?
C3 C1 B4 B9 145.0(5) . . . . ?
C3 C1 B5 B4 -112.8(5) . . . . ?
C3 C1 B5 B6 109.9(5) . . . . ?
C3 C1 B5 B9 -149.7(4) . . . . ?
C3 C1 B5 B10 147.1(4) . . . . ?
C3 C1 B5 C10 10.0(7) . . . . ?
C3 C1 B6 C2 114.5(5) . . . . ?
C3 C1 B6 B5 -108.3(5) . . . . ?
C3 C1 B6 B10 -144.9(4) . . . . ?
C3 C1 B6 B11 152.1(4) . . . . ?
C3 C4 C5 C6 1.9(8) . . . . ?
C3 C8 C9 C10 12.3(8) . . . . ?
C3 C8 C9 C14 -170.1(5) . . . . ?
B4 C1 C2 B3 -40.2(4) . . . . ?
B4 C1 C2 B6 107.7(4) . . . . ?
B4 C1 C2 B7 -0.1(5) . . . . ?
B4 C1 C2 B11 68.1(5) . . . . ?
B4 C1 C2 C15 -148.9(5) . . . . ?
B4 C1 B3 C2 136.3(4) . . . . ?
B4 C1 B3 B7 99.0(5) . . . . ?
B4 C1 B3 B8 37.3(4) . . . . ?
B4 C1 C3 C4 85.4(6) . . . . ?
B4 C1 C3 C8 -90.0(6) . . . . ?
B4 C1 B5 B6 -137.3(4) . . . . ?
B4 C1 B5 B9 -36.8(4) . . . . ?
B4 C1 B5 B10 -100.1(5) . . . . ?
B4 C1 B5 C10 122.8(5) . . . . ?
B4 C1 B6 C2 -95.0(4) . . . . ?
B4 C1 B6 B5 42.2(4) . . . . ?
B4 C1 B6 B10 5.6(6) . . . . ?
B4 C1 B6 B11 -57.4(5) . . . . ?
B4 B3 B7 C2 102.4(4) . . . . ?
B4 B3 B7 B8 -35.1(4) . . . . ?
B4 B3 B7 B11 67.2(5) . . . . ?
B4 B3 B7 B12 3.9(5) . . . . ?
B4 B3 B8 B7 140.6(5) . . . . ?
B4 B3 B8 B9 38.5(4) . . . . ?
B4 B3 B8 B12 101.8(5) . . . . ?
B4 B5 B6 C1 -36.7(4) . . . . ?
B4 B5 B6 C2 5.2(5) . . . . ?
B4 B5 B6 B10 101.4(4) . . . . ?
B4 B5 B6 B11 66.4(5) . . . . ?
B4 B5 B9 B8 -37.9(4) . . . . ?
B4 B5 B9 B10 -137.5(5) . . . . ?
B4 B5 B9 B12 -101.3(5) . . . . ?
B4 B5 B10 B6 -98.5(4) . . . . ?
B4 B5 B10 B9 37.8(4) . . . . ?
B4 B5 B10 B11 -63.3(5) . . . . ?
B4 B5 B10 B12 1.3(5) . . . . ?
B4 B5 C10 C9 73.2(7) . . . . ?
B4 B5 C10 C11 -116.4(6) . . . . ?
B4 B8 B9 B5 38.0(4) . . . . ?
B4 B8 B9 B10 100.7(5) . . . . ?
B4 B8 B9 B12 139.0(5) . . . . ?
B4 B8 B12 B7 102.0(5) . . . . ?
B4 B8 B12 B9 -36.8(4) . . . . ?
B4 B8 B12 B10 1.8(6) . . . . ?
B4 B8 B12 B11 64.7(6) . . . . ?
B4 B9 B10 B5 -37.9(4) . . . . ?
B4 B9 B10 B6 1.3(6) . . . . ?
B4 B9 B10 B11 64.9(5) . . . . ?
B4 B9 B10 B12 101.6(5) . . . . ?
B4 B9 B12 B7 0.1(6) . . . . ?
B4 B9 B12 B8 36.8(4) . . . . ?
B4 B9 B12 B10 -99.8(5) . . . . ?
B4 B9 B12 B11 -63.6(6) . . . . ?
C4 C3 C8 C7 1.4(7) . . . . ?
C4 C3 C8 C9 -171.0(5) . . . . ?
C4 C5 C6 C7 -0.1(9) . . . . ?
B5 C1 C2 B3 -108.3(4) . . . . ?
B5 C1 C2 B6 39.6(4) . . . . ?
B5 C1 C2 B7 -68.3(5) . . . . ?
B5 C1 C2 B11 0.0(5) . . . . ?
B5 C1 C2 C15 143.0(5) . . . . ?
B5 C1 B3 C2 95.2(4) . . . . ?
B5 C1 B3 B4 -41.1(4) . . . . ?
B5 C1 B3 B7 57.9(6) . . . . ?
B5 C1 B3 B8 -3.8(6) . . . . ?
B5 C1 C3 C4 160.7(5) . . . . ?
B5 C1 C3 C8 -14.8(7) . . . . ?
B5 C1 B4 B3 138.5(4) . . . . ?
B5 C1 B4 B8 99.9(5) . . . . ?
B5 C1 B4 B9 36.9(4) . . . . ?
B5 C1 B6 C2 -137.2(4) . . . . ?
B5 C1 B6 B10 -36.6(4) . . . . ?
B5 C1 B6 B11 -99.6(4) . . . . ?
B5 B4 B8 B3 98.6(5) . . . . ?
B5 B4 B8 B7 62.8(5) . . . . ?
B5 B4 B8 B9 -37.9(4) . . . . ?
B5 B4 B8 B12 -1.0(6) . . . . ?
B5 B4 B9 B8 137.5(5) . . . . ?
B5 B4 B9 B10 37.7(4) . . . . ?
B5 B4 B9 B12 100.8(5) . . . . ?
B5 B6 B10 B9 -39.0(4) . . . . ?
B5 B6 B10 B11 -141.3(4) . . . . ?
B5 B6 B10 B12 -102.3(5) . . . . ?
B5 B6 B11 C2 -102.3(4) . . . . ?
B5 B6 B11 B7 -66.2(5) . . . . ?
B5 B6 B11 B10 34.9(4) . . . . ?
B5 B6 B11 B12 -3.8(5) . . . . ?
B5 B6 B11 C22 149.5(4) . . . . ?
B5 B9 B10 B6 39.2(4) . . . . ?
B5 B9 B10 B11 102.8(4) . . . . ?
B5 B9 B10 B12 139.5(4) . . . . ?
B5 B9 B12 B7 63.8(5) . . . . ?
B5 B9 B12 B8 100.5(5) . . . . ?
B5 B9 B12 B10 -36.1(4) . . . . ?
B5 B9 B12 B11 0.1(6) . . . . ?
B5 B10 B11 C2 2.1(6) . . . . ?
B5 B10 B11 B6 -35.5(4) . . . . ?
B5 B10 B11 B7 62.9(5) . . . . ?
B5 B10 B11 B12 100.9(5) . . . . ?
B5 B10 B11 C22 -134.5(5) . . . . ?
B5 B10 B12 B7 -64.8(5) . . . . ?
B5 B10 B12 B8 -1.9(6) . . . . ?
B5 B10 B12 B9 36.6(4) . . . . ?
B5 B10 B12 B11 -103.0(5) . . . . ?
B5 C10 C11 C12 -168.3(5) . . . . ?
C5 C6 C7 C8 -1.0(9) . . . . ?
B6 C1 C2 B3 -148.0(4) . . . . ?
B6 C1 C2 B7 -107.9(4) . . . . ?
B6 C1 C2 B11 -39.6(4) . . . . ?
B6 C1 C2 C15 103.4(5) . . . . ?
B6 C1 B3 C2 27.1(4) . . . . ?
B6 C1 B3 B4 -109.1(4) . . . . ?
B6 C1 B3 B7 -10.2(5) . . . . ?
B6 C1 B3 B8 -71.9(5) . . . . ?
B6 C1 C3 C4 -126.1(5) . . . . ?
B6 C1 C3 C8 58.5(6) . . . . ?
B6 C1 B4 B3 96.8(5) . . . . ?
B6 C1 B4 B5 -41.7(4) . . . . ?
B6 C1 B4 B8 58.1(6) . . . . ?
B6 C1 B4 B9 -4.8(6) . . . . ?
B6 C1 B5 B4 137.3(4) . . . . ?
B6 C1 B5 B9 100.5(5) . . . . ?
B6 C1 B5 B10 37.2(4) . . . . ?
B6 C1 B5 C10 -99.9(5) . . . . ?
B6 C2 B3 C1 -27.8(4) . . . . ?
B6 C2 B3 B4 10.2(5) . . . . ?
B6 C2 B3 B7 109.0(4) . . . . ?
B6 C2 B3 B8 72.4(5) . . . . ?
B6 C2 B7 B3 -98.0(5) . . . . ?
B6 C2 B7 B8 -59.6(6) . . . . ?
B6 C2 B7 B11 41.2(4) . . . . ?
B6 C2 B7 B12 3.6(6) . . . . ?
B6 C2 B11 B7 -137.9(4) . . . . ?
B6 C2 B11 B10 -38.0(4) . . . . ?
B6 C2 B11 B12 -100.6(4) . . . . ?
B6 C2 B11 C22 101.3(5) . . . . ?
B6 C2 C15 C16 124.0(5) . . . . ?
B6 C2 C15 C20 -60.8(6) . . . . ?
B6 B5 B9 B4 98.9(4) . . . . ?
B6 B5 B9 B8 61.0(5) . . . . ?
B6 B5 B9 B10 -38.6(4) . . . . ?
B6 B5 B9 B12 -2.4(6) . . . . ?
B6 B5 B10 B9 136.3(4) . . . . ?
B6 B5 B10 B11 35.2(4) . . . . ?
B6 B5 B10 B12 99.8(4) . . . . ?
B6 B5 C10 C9 -59.7(6) . . . . ?
B6 B5 C10 C11 110.7(5) . . . . ?
B6 B10 B11 C2 37.5(4) . . . . ?
B6 B10 B11 B7 98.3(4) . . . . ?
B6 B10 B11 B12 136.3(4) . . . . ?
B6 B10 B11 C22 -99.1(5) . . . . ?
B6 B10 B12 B7 -0.6(6) . . . . ?
B6 B10 B12 B8 62.2(5) . . . . ?
B6 B10 B12 B9 100.7(5) . . . . ?
B6 B10 B12 B11 -38.8(4) . . . . ?
B6 B11 B12 B7 -98.3(4) . . . . ?
B6 B11 B12 B8 -61.1(5) . . . . ?
B6 B11 B12 B9 2.2(6) . . . . ?
B6 B11 B12 B10 38.7(4) . . . . ?
B6 B11 C22 C21 62.1(6) . . . . ?
B6 B11 C22 C23 -110.1(5) . . . . ?
C6 C7 C8 C3 0.4(8) . . . . ?
C6 C7 C8 C9 173.2(5) . . . . ?
B7 C2 B3 C1 -136.8(4) . . . . ?
B7 C2 B3 B4 -98.8(5) . . . . ?
B7 C2 B3 B8 -36.6(4) . . . . ?
B7 C2 B6 C1 95.9(4) . . . . ?
B7 C2 B6 B5 58.8(6) . . . . ?
B7 C2 B6 B10 -4.0(6) . . . . ?
B7 C2 B6 B11 -41.6(4) . . . . ?
B7 C2 B11 B6 137.9(4) . . . . ?
B7 C2 B11 B10 99.9(5) . . . . ?
B7 C2 B11 B12 37.3(4) . . . . ?
B7 C2 B11 C22 -120.8(5) . . . . ?
B7 C2 C15 C16 -88.6(6) . . . . ?
B7 C2 C15 C20 86.6(6) . . . . ?
B7 B3 B4 C1 -102.3(4) . . . . ?
B7 B3 B4 B5 -66.9(5) . . . . ?
B7 B3 B4 B8 34.8(4) . . . . ?
B7 B3 B4 B9 -3.9(6) . . . . ?
B7 B3 B8 B4 -140.6(5) . . . . ?
B7 B3 B8 B9 -102.1(5) . . . . ?
B7 B3 B8 B12 -38.8(4) . . . . ?
B7 B8 B9 B4 -102.1(5) . . . . ?
B7 B8 B9 B5 -64.2(6) . . . . ?
B7 B8 B9 B10 -1.4(6) . . . . ?
B7 B8 B9 B12 36.9(4) . . . . ?
B7 B8 B12 B9 -138.9(4) . . . . ?
B7 B8 B12 B10 -100.3(4) . . . . ?
B7 B8 B12 B11 -37.3(4) . . . . ?
B7 B11 B12 B8 37.2(4) . . . . ?
B7 B11 B12 B9 100.5(5) . . . . ?
B7 B11 B12 B10 137.0(5) . . . . ?
B7 B11 C22 C21 -71.8(7) . . . . ?
B7 B11 C22 C23 116.0(6) . . . . ?
C7 C8 C9 C10 -159.9(5) . . . . ?
C7 C8 C9 C14 17.7(7) . . . . ?
B8 B3 B4 C1 -137.1(5) . . . . ?
B8 B3 B4 B5 -101.7(5) . . . . ?
B8 B3 B4 B9 -38.7(4) . . . . ?
B8 B3 B7 C2 137.4(5) . . . . ?
B8 B3 B7 B11 102.3(5) . . . . ?
B8 B3 B7 B12 39.0(4) . . . . ?
B8 B4 B5 C1 -100.4(5) . . . . ?
B8 B4 B5 B6 -62.8(5) . . . . ?
B8 B4 B5 B9 37.8(4) . . . . ?
B8 B4 B5 B10 -0.1(5) . . . . ?
B8 B4 B5 C10 162.9(5) . . . . ?
B8 B4 B9 B5 -137.5(5) . . . . ?
B8 B4 B9 B10 -99.8(5) . . . . ?
B8 B4 B9 B12 -36.7(4) . . . . ?
B8 B7 B11 C2 100.0(5) . . . . ?
B8 B7 B11 B6 63.3(5) . . . . ?
B8 B7 B11 B10 0.6(5) . . . . ?
B8 B7 B11 B12 -37.5(4) . . . . ?
B8 B7 B11 C22 -160.4(5) . . . . ?
B8 B7 B12 B9 36.7(4) . . . . ?
B8 B7 B12 B10 100.2(5) . . . . ?
B8 B7 B12 B11 138.3(5) . . . . ?
B8 B9 B10 B5 -101.1(5) . . . . ?
B8 B9 B10 B6 -61.9(5) . . . . ?
B8 B9 B10 B11 1.7(6) . . . . ?
B8 B9 B10 B12 38.4(4) . . . . ?
B8 B9 B12 B7 -36.7(4) . . . . ?
B8 B9 B12 B10 -136.6(4) . . . . ?
B8 B9 B12 B11 -100.4(5) . . . . ?
C8 C3 C4 C5 -2.6(8) . . . . ?
C8 C9 C10 B5 -16.6(8) . . . . ?
C8 C9 C10 C11 173.0(5) . . . . ?
C8 C9 C14 C13 -174.2(5) . . . . ?
B9 B4 B5 C1 -138.2(5) . . . . ?
B9 B4 B5 B6 -100.6(5) . . . . ?
B9 B4 B5 B10 -38.0(4) . . . . ?
B9 B4 B5 C10 125.0(6) . . . . ?
B9 B4 B8 B3 136.5(5) . . . . ?
B9 B4 B8 B7 100.7(5) . . . . ?
B9 B4 B8 B12 36.9(4) . . . . ?
B9 B5 B6 C1 -99.3(5) . . . . ?
B9 B5 B6 C2 -57.4(5) . . . . ?
B9 B5 B6 B10 38.8(4) . . . . ?
B9 B5 B6 B11 3.9(5) . . . . ?
B9 B5 B10 B6 -136.3(4) . . . . ?
B9 B5 B10 B11 -101.0(5) . . . . ?
B9 B5 B10 B12 -36.5(4) . . . . ?
B9 B5 C10 C9 157.5(6) . . . . ?
B9 B5 C10 C11 -32.1(9) . . . . ?
B9 B8 B12 B7 138.9(4) . . . . ?
B9 B8 B12 B10 38.6(4) . . . . ?
B9 B8 B12 B11 101.5(5) . . . . ?
B9 B10 B11 C2 -62.2(5) . . . . ?
B9 B10 B11 B6 -99.8(4) . . . . ?
B9 B10 B11 B7 -1.4(5) . . . . ?
B9 B10 B11 B12 36.6(4) . . . . ?
B9 B10 B11 C22 161.2(5) . . . . ?
B9 B10 B12 B7 -101.3(5) . . . . ?
B9 B10 B12 B8 -38.4(4) . . . . ?
B9 B10 B12 B11 -139.5(5) . . . . ?
C9 C10 C11 C12 2.2(8) . . . . ?
B10 B5 B6 C1 -138.1(4) . . . . ?
B10 B5 B6 C2 -96.2(4) . . . . ?
B10 B5 B6 B11 -35.0(4) . . . . ?
B10 B5 B9 B4 137.5(5) . . . . ?
B10 B5 B9 B8 99.6(5) . . . . ?
B10 B5 B9 B12 36.2(4) . . . . ?
B10 B5 C10 C9 -125.6(5) . . . . ?
B10 B5 C10 C11 44.7(7) . . . . ?
B10 B6 B11 C2 -137.1(4) . . . . ?
B10 B6 B11 B7 -101.0(4) . . . . ?
B10 B6 B11 B12 -38.6(4) . . . . ?
B10 B6 B11 C22 114.7(5) . . . . ?
B10 B9 B12 B7 99.9(4) . . . . ?
B10 B9 B12 B8 136.6(4) . . . . ?
B10 B9 B12 B11 36.3(4) . . . . ?
B10 B11 B12 B7 -137.0(5) . . . . ?
B10 B11 B12 B8 -99.8(5) . . . . ?
B10 B11 B12 B9 -36.5(4) . . . . ?
B10 B11 C22 C21 129.7(5) . . . . ?
B10 B11 C22 C23 -42.6(7) . . . . ?
C10 B5 B6 C1 107.4(5) . . . . ?
C10 B5 B6 C2 149.3(4) . . . . ?
C10 B5 B6 B10 -114.5(5) . . . . ?
C10 B5 B6 B11 -149.5(4) . . . . ?
C10 B5 B9 B4 -117.5(7) . . . . ?
C10 B5 B9 B8 -155.4(6) . . . . ?
C10 B5 B9 B10 105.0(7) . . . . ?
C10 B5 B9 B12 141.2(6) . . . . ?
C10 B5 B10 B6 96.7(5) . . . . ?
C10 B5 B10 B9 -127.1(5) . . . . ?
C10 B5 B10 B11 131.9(5) . . . . ?
C10 B5 B10 B12 -163.6(4) . . . . ?
C10 C9 C14 C13 3.5(8) . . . . ?
C10 C11 C12 C13 1.6(9) . . . . ?
B11 C2 B3 C1 -96.2(4) . . . . ?
B11 C2 B3 B4 -58.1(5) . . . . ?
B11 C2 B3 B7 40.6(4) . . . . ?
B11 C2 B3 B8 4.0(6) . . . . ?
B11 C2 B6 C1 137.5(4) . . . . ?
B11 C2 B6 B5 100.4(4) . . . . ?
B11 C2 B6 B10 37.6(4) . . . . ?
B11 C2 B7 B3 -139.2(4) . . . . ?
B11 C2 B7 B8 -100.8(5) . . . . ?
B11 C2 B7 B12 -37.6(4) . . . . ?
B11 C2 C15 C16 -163.2(5) . . . . ?
B11 C2 C15 C20 11.9(6) . . . . ?
B11 B6 B10 B5 141.3(4) . . . . ?
B11 B6 B10 B9 102.3(5) . . . . ?
B11 B6 B10 B12 39.0(4) . . . . ?
B11 B7 B8 B3 -98.8(4) . . . . ?
B11 B7 B8 B4 -63.3(5) . . . . ?
B11 B7 B8 B9 0.5(6) . . . . ?
B11 B7 B8 B12 37.5(4) . . . . ?
B11 B7 B12 B8 -138.3(5) . . . . ?
B11 B7 B12 B9 -101.5(5) . . . . ?
B11 B7 B12 B10 -38.0(4) . . . . ?
B11 B10 B12 B7 38.2(4) . . . . ?
B11 B10 B12 B8 101.1(5) . . . . ?
B11 B10 B12 B9 139.5(4) . . . . ?
B11 C22 C23 C24 173.4(5) . . . . ?
C11 C12 C13 C14 -2.8(9) . . . . ?
B12 B7 B8 B3 -136.4(5) . . . . ?
B12 B7 B8 B4 -100.9(5) . . . . ?
B12 B7 B8 B9 -37.0(4) . . . . ?
B12 B7 B11 C2 137.5(5) . . . . ?
B12 B7 B11 B6 100.8(4) . . . . ?
B12 B7 B11 B10 38.1(4) . . . . ?
B12 B7 B11 C22 -122.9(6) . . . . ?
B12 B8 B9 B4 -139.0(5) . . . . ?
B12 B8 B9 B5 -101.1(5) . . . . ?
B12 B8 B9 B10 -38.3(4) . . . . ?
B12 B9 B10 B5 -139.5(4) . . . . ?
B12 B9 B10 B6 -100.3(4) . . . . ?
B12 B9 B10 B11 -36.7(4) . . . . ?
B12 B10 B11 C2 -98.8(4) . . . . ?
B12 B10 B11 B6 -136.3(4) . . . . ?
B12 B10 B11 B7 -38.0(4) . . . . ?
B12 B10 B11 C22 124.6(6) . . . . ?
B12 B11 C22 C21 -153.8(5) . . . . ?
B12 B11 C22 C23 34.0(8) . . . . ?
C12 C13 C14 C9 0.3(9) . . . . ?
C14 C9 C10 B5 165.7(5) . . . . ?
C14 C9 C10 C11 -4.7(8) . . . . ?
C15 C2 B3 C1 112.5(5) . . . . ?
C15 C2 B3 B4 150.5(4) . . . . ?
C15 C2 B3 B7 -110.7(5) . . . . ?
C15 C2 B3 B8 -147.3(5) . . . . ?
C15 C2 B6 C1 -114.7(4) . . . . ?
C15 C2 B6 B5 -151.8(4) . . . . ?
C15 C2 B6 B10 145.4(4) . . . . ?
C15 C2 B6 B11 107.8(5) . . . . ?
C15 C2 B7 B3 113.5(5) . . . . ?
C15 C2 B7 B8 151.8(5) . . . . ?
C15 C2 B7 B11 -107.3(5) . . . . ?
C15 C2 B7 B12 -144.9(5) . . . . ?
C15 C2 B11 B6 -109.5(5) . . . . ?
C15 C2 B11 B7 112.6(5) . . . . ?
C15 C2 B11 B10 -147.5(4) . . . . ?
C15 C2 B11 B12 149.9(4) . . . . ?
C15 C2 B11 C22 -8.2(6) . . . . ?
C15 C16 C17 C18 -1.7(9) . . . . ?
C15 C20 C21 C22 -7.5(8) . . . . ?
C15 C20 C21 C26 175.8(5) . . . . ?
C16 C15 C20 C19 -4.6(7) . . . . ?
C16 C15 C20 C21 170.3(5) . . . . ?
C16 C17 C18 C19 -1.8(10) . . . . ?
C17 C18 C19 C20 2.1(10) . . . . ?
C18 C19 C20 C15 1.0(8) . . . . ?
C18 C19 C20 C21 -174.2(6) . . . . ?
C19 C20 C21 C22 167.2(5) . . . . ?
C19 C20 C21 C26 -9.4(8) . . . . ?
C20 C15 C16 C17 5.0(8) . . . . ?
C20 C21 C22 B11 10.9(7) . . . . ?
C20 C21 C22 C23 -176.7(4) . . . . ?
C20 C21 C26 C25 176.7(6) . . . . ?
C21 C22 C23 C24 1.1(7) . . . . ?
C22 B11 B12 B7 116.3(6) . . . . ?
C22 B11 B12 B8 153.5(5) . . . . ?
C22 B11 B12 B9 -143.2(5) . . . . ?
C22 B11 B12 B10 -106.7(6) . . . . ?
C22 C21 C26 C25 -0.1(9) . . . . ?
C22 C23 C24 C25 -2.2(8) . . . . ?
C23 C24 C25 C26 2.1(9) . . . . ?
C24 C25 C26 C21 -1.0(10) . . . . ?
C26 C21 C22 B11 -172.3(5) . . . . ?
C26 C21 C22 C23 0.0(7) . . . . ?
C1A C2A B3A B4A 38.3(4) . . . . ?
C1A C2A B3A B7A 136.5(5) . . . . ?
C1A C2A B3A B8A 99.7(5) . . . . ?
C1A C2A B6A B5A -37.7(3) . . . . ?
C1A C2A B6A B10A -100.7(4) . . . . ?
C1A C2A B6A B11A -137.1(4) . . . . ?
C1A C2A B7A B3A -36.8(4) . . . . ?
C1A C2A B7A B8A 2.0(6) . . . . ?
C1A C2A B7A B11A 101.2(4) . . . . ?
C1A C2A B7A B12A 65.1(5) . . . . ?
C1A C2A B11A B6A 36.2(3) . . . . ?
C1A C2A B11A B7A -101.2(4) . . . . ?
C1A C2A B11A B10A -1.3(5) . . . . ?
C1A C2A B11A B12A -65.1(5) . . . . ?
C1A C2A B11A C22A 140.1(4) . . . . ?
C1A C2A C15A C16A 55.0(7) . . . . ?
C1A C2A C15A C20A -130.9(5) . . . . ?
C1A B3A B4A B5A 35.6(4) . . . . ?
C1A B3A B4A B8A 137.8(4) . . . . ?
C1A B3A B4A B9A 98.9(5) . . . . ?
C1A B3A B7A C2A 42.9(4) . . . . ?
C1A B3A B7A B8A -94.3(5) . . . . ?
C1A B3A B7A B11A 7.1(6) . . . . ?
C1A B3A B7A B12A -55.6(5) . . . . ?
C1A B3A B8A B4A -35.4(4) . . . . ?
C1A B3A B8A B7A 106.0(4) . . . . ?
C1A B3A B8A B9A 3.4(5) . . . . ?
C1A B3A B8A B12A 67.0(5) . . . . ?
C1A C3A C4A C5A -178.2(5) . . . . ?
C1A C3A C8A C7A 177.2(4) . . . . ?
C1A C3A C8A C9A 4.7(7) . . . . ?
C1A B4A B5A B6A 37.6(4) . . . . ?
C1A B4A B5A B9A 138.3(4) . . . . ?
C1A B4A B5A B10A 100.0(4) . . . . ?
C1A B4A B5A C10A -97.2(6) . . . . ?
C1A B4A B8A B3A 37.7(4) . . . . ?
C1A B4A B8A B7A 2.6(7) . . . . ?
C1A B4A B8A B9A -99.0(5) . . . . ?
C1A B4A B8A B12A -62.3(6) . . . . ?
C1A B4A B9A B5A -36.0(4) . . . . ?
C1A B4A B9A B8A 102.1(5) . . . . ?
C1A B4A B9A B10A 2.5(6) . . . . ?
C1A B4A B9A B12A 66.1(6) . . . . ?
C1A B5A B6A C2A 42.3(4) . . . . ?
C1A B5A B6A B10A 138.0(5) . . . . ?
C1A B5A B6A B11A 103.2(5) . . . . ?
C1A B5A B9A B4A 35.6(4) . . . . ?
C1A B5A B9A B8A -1.2(5) . . . . ?
C1A B5A B9A B10A -101.0(4) . . . . ?
C1A B5A B9A B12A -64.2(5) . . . . ?
C1A B5A B10A B6A -37.0(4) . . . . ?
C1A B5A B10A B9A 98.6(5) . . . . ?
C1A B5A B10A B11A -1.9(6) . . . . ?
C1A B5A B10A B12A 62.1(5) . . . . ?
C1A B5A C10A C9A 4.7(6) . . . . ?
C1A B5A C10A C11A 177.1(4) . . . . ?
C1A B6A B10A B5A 35.7(4) . . . . ?
C1A B6A B10A B9A -3.8(6) . . . . ?
C1A B6A B10A B11A -105.6(5) . . . . ?
C1A B6A B10A B12A -66.6(5) . . . . ?
C1A B6A B11A C2A -42.4(4) . . . . ?
C1A B6A B11A B7A -6.1(6) . . . . ?
C1A B6A B11A B10A 96.0(5) . . . . ?
C1A B6A B11A B12A 56.6(5) . . . . ?
C1A B6A B11A C22A -148.7(5) . . . . ?
C2A C1A B3A B4A -136.0(4) . . . . ?
C2A C1A B3A B7A -38.1(4) . . . . ?
C2A C1A B3A B8A -99.7(4) . . . . ?
C2A C1A C3A C4A -60.6(6) . . . . ?
C2A C1A C3A C8A 125.4(5) . . . . ?
C2A C1A B4A B3A 36.9(4) . . . . ?
C2A C1A B4A B5A -102.0(4) . . . . ?
C2A C1A B4A B8A -1.3(6) . . . . ?
C2A C1A B4A B9A -65.0(5) . . . . ?
C2A C1A B5A B4A 100.3(4) . . . . ?
C2A C1A B5A B6A -36.2(3) . . . . ?
C2A C1A B5A B9A 63.7(4) . . . . ?
C2A C1A B5A B10A 1.1(5) . . . . ?
C2A C1A B5A C10A -136.1(4) . . . . ?
C2A C1A B6A B5A 137.3(4) . . . . ?
C2A C1A B6A B10A 100.5(4) . . . . ?
C2A C1A B6A B11A 37.7(4) . . . . ?
C2A B3A B4A C1A -43.2(4) . . . . ?
C2A B3A B4A B5A -7.6(6) . . . . ?
C2A B3A B4A B8A 94.6(5) . . . . ?
C2A B3A B4A B9A 55.7(5) . . . . ?
C2A B3A B7A B8A -137.2(5) . . . . ?
C2A B3A B7A B11A -35.8(4) . . . . ?
C2A B3A B7A B12A -98.5(5) . . . . ?
C2A B3A B8A B4A -105.3(5) . . . . ?
C2A B3A B8A B7A 36.0(4) . . . . ?
C2A B3A B8A B9A -66.5(5) . . . . ?
C2A B3A B8A B12A -2.9(6) . . . . ?
C2A B6A B10A B5A 106.1(4) . . . . ?
C2A B6A B10A B9A 66.7(5) . . . . ?
C2A B6A B10A B11A -35.1(4) . . . . ?
C2A B6A B10A B12A 3.8(5) . . . . ?
C2A B6A B11A B7A 36.4(4) . . . . ?
C2A B6A B11A B10A 138.5(4) . . . . ?
C2A B6A B11A B12A 99.0(4) . . . . ?
C2A B6A B11A C22A -106.3(5) . . . . ?
C2A B7A B8A B3A -38.1(4) . . . . ?
C2A B7A B8A B4A -2.9(6) . . . . ?
C2A B7A B8A B9A 61.8(6) . . . . ?
C2A B7A B8A B12A 98.6(5) . . . . ?
C2A B7A B11A B6A -37.4(4) . . . . ?
C2A B7A B11A B10A -101.0(4) . . . . ?
C2A B7A B11A B12A -139.1(5) . . . . ?
C2A B7A B11A C22A 98.8(6) . . . . ?
C2A B7A B12A B8A -102.0(5) . . . . ?
C2A B7A B12A B9A -65.5(5) . . . . ?
C2A B7A B12A B10A -2.4(5) . . . . ?
C2A B7A B12A B11A 35.0(4) . . . . ?
C2A B11A B12A B7A -35.2(4) . . . . ?
C2A B11A B12A B8A 2.6(6) . . . . ?
C2A B11A B12A B9A 66.1(6) . . . . ?
C2A B11A B12A B10A 102.5(4) . . . . ?
C2A B11A C22A C21A -3.3(7) . . . . ?
C2A B11A C22A C23A -178.3(5) . . . . ?
C2A C15A C16A C17A 179.2(5) . . . . ?
C2A C15A C20A C19A -179.5(5) . . . . ?
C2A C15A C20A C21A -2.7(8) . . . . ?
B3A C1A C3A C4A 7.9(7) . . . . ?
B3A C1A C3A C8A -166.1(4) . . . . ?
B3A C1A B4A B5A -138.9(4) . . . . ?
B3A C1A B4A B8A -38.3(4) . . . . ?
B3A C1A B4A B9A -102.0(5) . . . . ?
B3A C1A B5A B4A 40.3(4) . . . . ?
B3A C1A B5A B6A -96.3(4) . . . . ?
B3A C1A B5A B9A 3.6(5) . . . . ?
B3A C1A B5A B10A -58.9(5) . . . . ?
B3A C1A B5A C10A 163.9(4) . . . . ?
B3A C1A B6A C2A -27.3(4) . . . . ?
B3A C1A B6A B5A 110.0(4) . . . . ?
B3A C1A B6A B10A 73.2(5) . . . . ?
B3A C1A B6A B11A 10.4(6) . . . . ?
B3A C2A B6A C1A 27.5(4) . . . . ?
B3A C2A B6A B5A -10.2(5) . . . . ?
B3A C2A B6A B10A -73.2(4) . . . . ?
B3A C2A B6A B11A -109.6(4) . . . . ?
B3A C2A B7A B8A 38.8(4) . . . . ?
B3A C2A B7A B11A 138.0(5) . . . . ?
B3A C2A B7A B12A 101.9(5) . . . . ?
B3A C2A B11A B6A 96.4(5) . . . . ?
B3A C2A B11A B7A -41.0(4) . . . . ?
B3A C2A B11A B10A 58.9(6) . . . . ?
B3A C2A B11A B12A -4.9(6) . . . . ?
B3A C2A B11A C22A -159.7(5) . . . . ?
B3A C2A C15A C16A -13.6(7) . . . . ?
B3A C2A C15A C20A 160.5(5) . . . . ?
B3A B4A B5A C1A -36.3(4) . . . . ?
B3A B4A B5A B6A 1.2(5) . . . . ?
B3A B4A B5A B9A 102.0(5) . . . . ?
B3A B4A B5A B10A 63.7(5) . . . . ?
B3A B4A B5A C10A -133.5(6) . . . . ?
B3A B4A B8A B7A -35.1(5) . . . . ?
B3A B4A B8A B9A -136.7(4) . . . . ?
B3A B4A B8A B12A -100.0(5) . . . . ?
B3A B4A B9A B5A -99.0(5) . . . . ?
B3A B4A B9A B8A 39.2(4) . . . . ?
B3A B4A B9A B10A -60.5(6) . . . . ?
B3A B4A B9A B12A 3.1(6) . . . . ?
B3A B7A B8A B4A 35.3(5) . . . . ?
B3A B7A B8A B9A 100.0(5) . . . . ?
B3A B7A B8A B12A 136.7(5) . . . . ?
B3A B7A B11A C2A 36.8(4) . . . . ?
B3A B7A B11A B6A -0.6(6) . . . . ?
B3A B7A B11A B10A -64.2(5) . . . . ?
B3A B7A B11A B12A -102.3(5) . . . . ?
B3A B7A B11A C22A 135.6(5) . . . . ?
B3A B7A B12A B8A -39.2(4) . . . . ?
B3A B7A B12A B9A -2.8(6) . . . . ?
B3A B7A B12A B10A 60.3(5) . . . . ?
B3A B7A B12A B11A 97.7(4) . . . . ?
B3A B8A B9A B4A -38.8(4) . . . . ?
B3A B8A B9A B5A -1.5(5) . . . . ?
B3A B8A B9A B10A 61.6(5) . . . . ?
B3A B8A B9A B12A 100.7(5) . . . . ?
B3A B8A B12A B7A 38.6(4) . . . . ?
B3A B8A B12A B9A -100.9(5) . . . . ?
B3A B8A B12A B10A -62.1(6) . . . . ?
B3A B8A B12A B11A 0.2(7) . . . . ?
C3A C1A B3A C2A -111.9(5) . . . . ?
C3A C1A B3A B4A 112.1(5) . . . . ?
C3A C1A B3A B7A -150.1(5) . . . . ?
C3A C1A B3A B8A 148.4(5) . . . . ?
C3A C1A B4A B3A -113.6(6) . . . . ?
C3A C1A B4A B5A 107.5(6) . . . . ?
C3A C1A B4A B8A -151.8(5) . . . . ?
C3A C1A B4A B9A 144.5(5) . . . . ?
C3A C1A B5A B4A -114.1(5) . . . . ?
C3A C1A B5A B6A 109.3(5) . . . . ?
C3A C1A B5A B9A -150.8(4) . . . . ?
C3A C1A B5A B10A 146.7(4) . . . . ?
C3A C1A B5A C10A 9.5(6) . . . . ?
C3A C1A B6A C2A 114.3(5) . . . . ?
C3A C1A B6A B5A -108.3(5) . . . . ?
C3A C1A B6A B10A -145.2(5) . . . . ?
C3A C1A B6A B11A 152.0(5) . . . . ?
C3A C4A C5A C6A 2.4(8) . . . . ?
C3A C8A C9A C10A 10.9(7) . . . . ?
C3A C8A C9A C14A -171.6(5) . . . . ?
B4A C1A B3A C2A 136.0(4) . . . . ?
B4A C1A B3A B7A 97.8(5) . . . . ?
B4A C1A B3A B8A 36.3(4) . . . . ?
B4A C1A C3A C4A 84.7(7) . . . . ?
B4A C1A C3A C8A -89.4(6) . . . . ?
B4A C1A B5A B6A -136.6(4) . . . . ?
B4A C1A B5A B9A -36.7(4) . . . . ?
B4A C1A B5A B10A -99.2(4) . . . . ?
B4A C1A B5A C10A 123.6(5) . . . . ?
B4A C1A B6A C2A -94.8(5) . . . . ?
B4A C1A B6A B5A 42.5(4) . . . . ?
B4A C1A B6A B10A 5.7(6) . . . . ?
B4A C1A B6A B11A -57.1(6) . . . . ?
B4A B3A B7A C2A 103.2(5) . . . . ?
B4A B3A B7A B8A -34.0(4) . . . . ?
B4A B3A B7A B11A 67.4(5) . . . . ?
B4A B3A B7A B12A 4.7(6) . . . . ?
B4A B3A B8A B7A 141.4(5) . . . . ?
B4A B3A B8A B9A 38.8(4) . . . . ?
B4A B3A B8A B12A 102.4(5) . . . . ?
B4A B5A B6A C1A -36.7(4) . . . . ?
B4A B5A B6A C2A 5.5(5) . . . . ?
B4A B5A B6A B10A 101.2(4) . . . . ?
B4A B5A B6A B11A 66.5(5) . . . . ?
B4A B5A B9A B8A -36.8(4) . . . . ?
B4A B5A B9A B10A -136.6(5) . . . . ?
B4A B5A B9A B12A -99.8(5) . . . . ?
B4A B5A B10A B6A -97.3(5) . . . . ?
B4A B5A B10A B9A 38.3(4) . . . . ?
B4A B5A B10A B11A -62.3(5) . . . . ?
B4A B5A B10A B12A 1.7(6) . . . . ?
B4A B5A C10A C9A 72.6(7) . . . . ?
B4A B5A C10A C11A -115.0(6) . . . . ?
B4A B8A B9A B5A 37.3(4) . . . . ?
B4A B8A B9A B10A 100.4(4) . . . . ?
B4A B8A B9A B12A 139.4(5) . . . . ?
B4A B8A B12A B7A 102.6(5) . . . . ?
B4A B8A B12A B9A -36.9(4) . . . . ?
B4A B8A B12A B10A 1.9(6) . . . . ?
B4A B8A B12A B11A 64.3(6) . . . . ?
B4A B9A B10A B5A -38.6(4) . . . . ?
B4A B9A B10A B6A 0.8(6) . . . . ?
B4A B9A B10A B11A 64.0(5) . . . . ?
B4A B9A B10A B12A 100.7(5) . . . . ?
B4A B9A B12A B7A -0.2(6) . . . . ?
B4A B9A B12A B8A 35.8(4) . . . . ?
B4A B9A B12A B10A -100.3(5) . . . . ?
B4A B9A B12A B11A -64.1(6) . . . . ?
C4A C3A C8A C7A 3.2(7) . . . . ?
C4A C3A C8A C9A -169.3(5) . . . . ?
C4A C5A C6A C7A 0.3(8) . . . . ?
B5A C1A B3A C2A 95.2(4) . . . . ?
B5A C1A B3A B4A -40.8(4) . . . . ?
B5A C1A B3A B7A 57.1(6) . . . . ?
B5A C1A B3A B8A -4.5(5) . . . . ?
B5A C1A C3A C4A 160.1(4) . . . . ?
B5A C1A C3A C8A -13.9(6) . . . . ?
B5A C1A B4A B3A 138.9(4) . . . . ?
B5A C1A B4A B8A 100.6(5) . . . . ?
B5A C1A B4A B9A 37.0(4) . . . . ?
B5A C1A B6A C2A -137.3(4) . . . . ?
B5A C1A B6A B10A -36.9(4) . . . . ?
B5A C1A B6A B11A -99.7(5) . . . . ?
B5A B4A B8A B3A 99.2(4) . . . . ?
B5A B4A B8A B7A 64.1(6) . . . . ?
B5A B4A B8A B9A -37.5(4) . . . . ?
B5A B4A B8A B12A -0.8(6) . . . . ?
B5A B4A B9A B8A 138.2(4) . . . . ?
B5A B4A B9A B10A 38.5(4) . . . . ?
B5A B4A B9A B12A 102.1(5) . . . . ?
B5A B6A B10A B9A -39.4(4) . . . . ?
B5A B6A B10A B11A -141.3(5) . . . . ?
B5A B6A B10A B12A -102.3(5) . . . . ?
B5A B6A B11A C2A -103.6(4) . . . . ?
B5A B6A B11A B7A -67.3(5) . . . . ?
B5A B6A B11A B10A 34.9(4) . . . . ?
B5A B6A B11A B12A -4.6(6) . . . . ?
B5A B6A B11A C22A 150.1(5) . . . . ?
B5A B9A B10A B6A 39.4(4) . . . . ?
B5A B9A B10A B11A 102.6(5) . . . . ?
B5A B9A B10A B12A 139.3(5) . . . . ?
B5A B9A B12A B7A 63.4(6) . . . . ?
B5A B9A B12A B8A 99.4(5) . . . . ?
B5A B9A B12A B10A -36.7(4) . . . . ?
B5A B9A B12A B11A -0.5(6) . . . . ?
B5A B10A B11A C2A 2.0(6) . . . . ?
B5A B10A B11A B6A -35.2(4) . . . . ?
B5A B10A B11A B7A 63.0(5) . . . . ?
B5A B10A B11A B12A 100.7(5) . . . . ?
B5A B10A B11A C22A -135.8(5) . . . . ?
B5A B10A B12A B7A -64.5(5) . . . . ?
B5A B10A B12A B8A -2.2(6) . . . . ?
B5A B10A B12A B9A 36.7(4) . . . . ?
B5A B10A B12A B11A -102.5(4) . . . . ?
B5A C10A C11A C12A -170.5(5) . . . . ?
C5A C6A C7A C8A -1.2(9) . . . . ?
B6A C1A B3A C2A 27.4(4) . . . . ?
B6A C1A B3A B4A -108.6(4) . . . . ?
B6A C1A B3A B7A -10.8(6) . . . . ?
B6A C1A B3A B8A -72.3(5) . . . . ?
B6A C1A C3A C4A -127.0(5) . . . . ?
B6A C1A C3A C8A 59.0(6) . . . . ?
B6A C1A B4A B3A 96.8(5) . . . . ?
B6A C1A B4A B5A -42.1(4) . . . . ?
B6A C1A B4A B8A 58.5(6) . . . . ?
B6A C1A B4A B9A -5.2(6) . . . . ?
B6A C1A B5A B4A 136.6(4) . . . . ?
B6A C1A B5A B9A 99.9(4) . . . . ?
B6A C1A B5A B10A 37.3(4) . . . . ?
B6A C1A B5A C10A -99.8(5) . . . . ?
B6A C2A B3A C1A -27.4(4) . . . . ?
B6A C2A B3A B4A 10.9(5) . . . . ?
B6A C2A B3A B7A 109.1(5) . . . . ?
B6A C2A B3A B8A 72.3(5) . . . . ?
B6A C2A B7A B3A -96.7(4) . . . . ?
B6A C2A B7A B8A -57.9(6) . . . . ?
B6A C2A B7A B11A 41.3(4) . . . . ?
B6A C2A B7A B12A 5.2(5) . . . . ?
B6A C2A B11A B7A -137.5(4) . . . . ?
B6A C2A B11A B10A -37.5(4) . . . . ?
B6A C2A B11A B12A -101.3(5) . . . . ?
B6A C2A B11A C22A 103.9(5) . . . . ?
B6A C2A C15A C16A 121.1(5) . . . . ?
B6A C2A C15A C20A -64.8(6) . . . . ?
B6A B5A B9A B4A 97.5(5) . . . . ?
B6A B5A B9A B8A 60.7(5) . . . . ?
B6A B5A B9A B10A -39.1(4) . . . . ?
B6A B5A B9A B12A -2.3(6) . . . . ?
B6A B5A B10A B9A 135.6(5) . . . . ?
B6A B5A B10A B11A 35.1(4) . . . . ?
B6A B5A B10A B12A 99.1(5) . . . . ?
B6A B5A C10A C9A -60.1(6) . . . . ?
B6A B5A C10A C11A 112.3(5) . . . . ?
B6A B10A B11A C2A 37.3(4) . . . . ?
B6A B10A B11A B7A 98.2(4) . . . . ?
B6A B10A B11A B12A 136.0(4) . . . . ?
B6A B10A B11A C22A -100.6(5) . . . . ?
B6A B10A B12A B7A -0.9(5) . . . . ?
B6A B10A B12A B8A 61.4(5) . . . . ?
B6A B10A B12A B9A 100.3(4) . . . . ?
B6A B10A B12A B11A -38.9(4) . . . . ?
B6A B11A B12A B7A -98.2(4) . . . . ?
B6A B11A B12A B8A -60.4(6) . . . . ?
B6A B11A B12A B9A 3.1(6) . . . . ?
B6A B11A B12A B10A 39.4(4) . . . . ?
B6A B11A C22A C21A 63.2(7) . . . . ?
B6A B11A C22A C23A -111.8(5) . . . . ?
C6A C7A C8A C3A -0.5(8) . . . . ?
C6A C7A C8A C9A 172.3(5) . . . . ?
B7A C2A B3A C1A -136.5(5) . . . . ?
B7A C2A B3A B4A -98.2(5) . . . . ?
B7A C2A B3A B8A -36.8(5) . . . . ?
B7A C2A B6A C1A 94.9(4) . . . . ?
B7A C2A B6A B5A 57.2(5) . . . . ?
B7A C2A B6A B10A -5.8(5) . . . . ?
B7A C2A B6A B11A -42.1(4) . . . . ?
B7A C2A B11A B6A 137.5(4) . . . . ?
B7A C2A B11A B10A 99.9(5) . . . . ?
B7A C2A B11A B12A 36.1(4) . . . . ?
B7A C2A B11A C22A -118.7(5) . . . . ?
B7A C2A C15A C16A -89.8(6) . . . . ?
B7A C2A C15A C20A 84.3(6) . . . . ?
B7A B3A B4A C1A -103.7(4) . . . . ?
B7A B3A B4A B5A -68.2(5) . . . . ?
B7A B3A B4A B8A 34.1(4) . . . . ?
B7A B3A B4A B9A -4.9(6) . . . . ?
B7A B3A B8A B4A -141.4(5) . . . . ?
B7A B3A B8A B9A -102.5(5) . . . . ?
B7A B3A B8A B12A -38.9(5) . . . . ?
B7A B8A B9A B4A -102.5(5) . . . . ?
B7A B8A B9A B5A -65.2(5) . . . . ?
B7A B8A B9A B10A -2.1(6) . . . . ?
B7A B8A B9A B12A 36.9(4) . . . . ?
B7A B8A B12A B9A -139.5(5) . . . . ?
B7A B8A B12A B10A -100.7(5) . . . . ?
B7A B8A B12A B11A -38.4(4) . . . . ?
B7A B11A B12A B8A 37.8(4) . . . . ?
B7A B11A B12A B9A 101.3(5) . . . . ?
B7A B11A B12A B10A 137.6(4) . . . . ?
B7A B11A C22A C21A -70.2(7) . . . . ?
B7A B11A C22A C23A 114.8(6) . . . . ?
C7A C8A C9A C10A -161.3(5) . . . . ?
C7A C8A C9A C14A 16.2(7) . . . . ?
B8A B3A B4A C1A -137.8(4) . . . . ?
B8A B3A B4A B5A -102.2(5) . . . . ?
B8A B3A B4A B9A -38.9(4) . . . . ?
B8A B3A B7A C2A 137.2(5) . . . . ?
B8A B3A B7A B11A 101.4(5) . . . . ?
B8A B3A B7A B12A 38.7(4) . . . . ?
B8A B4A B5A C1A -100.6(5) . . . . ?
B8A B4A B5A B6A -63.0(5) . . . . ?
B8A B4A B5A B9A 37.7(4) . . . . ?
B8A B4A B5A B10A -0.6(6) . . . . ?
B8A B4A B5A C10A 162.2(5) . . . . ?
B8A B4A B9A B5A -138.2(4) . . . . ?
B8A B4A B9A B10A -99.6(5) . . . . ?
B8A B4A B9A B12A -36.0(4) . . . . ?
B8A B7A B11A C2A 100.9(4) . . . . ?
B8A B7A B11A B6A 63.4(5) . . . . ?
B8A B7A B11A B10A -0.1(5) . . . . ?
B8A B7A B11A B12A -38.2(4) . . . . ?
B8A B7A B11A C22A -160.4(5) . . . . ?
B8A B7A B12A B9A 36.4(4) . . . . ?
B8A B7A B12A B10A 99.5(5) . . . . ?
B8A B7A B12A B11A 137.0(5) . . . . ?
B8A B9A B10A B5A -100.6(5) . . . . ?
B8A B9A B10A B6A -61.2(5) . . . . ?
B8A B9A B10A B11A 2.0(5) . . . . ?
B8A B9A B10A B12A 38.7(4) . . . . ?
B8A B9A B12A B7A -36.0(4) . . . . ?
B8A B9A B12A B10A -136.1(5) . . . . ?
B8A B9A B12A B11A -99.9(5) . . . . ?
C8A C3A C4A C5A -4.2(8) . . . . ?
C8A C9A C10A B5A -14.9(7) . . . . ?
C8A C9A C10A C11A 172.7(4) . . . . ?
C8A C9A C14A C13A -173.0(5) . . . . ?
B9A B4A B5A C1A -138.3(4) . . . . ?
B9A B4A B5A B6A -100.8(4) . . . . ?
B9A B4A B5A B10A -38.3(4) . . . . ?
B9A B4A B5A C10A 124.5(6) . . . . ?
B9A B4A B8A B3A 136.7(4) . . . . ?
B9A B4A B8A B7A 101.6(5) . . . . ?
B9A B4A B8A B12A 36.7(4) . . . . ?
B9A B5A B6A C1A -99.0(5) . . . . ?
B9A B5A B6A C2A -56.7(5) . . . . ?
B9A B5A B6A B10A 39.0(4) . . . . ?
B9A B5A B6A B11A 4.2(6) . . . . ?
B9A B5A B10A B6A -135.6(5) . . . . ?
B9A B5A B10A B11A -100.6(5) . . . . ?
B9A B5A B10A B12A -36.6(4) . . . . ?
B9A B5A C10A C9A 157.6(5) . . . . ?
B9A B5A C10A C11A -30.0(8) . . . . ?
B9A B8A B12A B7A 139.5(5) . . . . ?
B9A B8A B12A B10A 38.7(4) . . . . ?
B9A B8A B12A B11A 101.1(5) . . . . ?
B9A B10A B11A C2A -62.1(5) . . . . ?
B9A B10A B11A B6A -99.4(4) . . . . ?
B9A B10A B11A B7A -1.2(5) . . . . ?
B9A B10A B11A B12A 36.6(4) . . . . ?
B9A B10A B11A C22A 160.0(5) . . . . ?
B9A B10A B12A B7A -101.3(5) . . . . ?
B9A B10A B12A B8A -39.0(4) . . . . ?
B9A B10A B12A B11A -139.2(4) . . . . ?
C9A C10A C11A C12A 1.8(8) . . . . ?
B10A B5A B6A C1A -138.0(5) . . . . ?
B10A B5A B6A C2A -95.7(5) . . . . ?
B10A B5A B6A B11A -34.8(4) . . . . ?
B10A B5A B9A B4A 136.6(5) . . . . ?
B10A B5A B9A B8A 99.8(5) . . . . ?
B10A B5A B9A B12A 36.8(4) . . . . ?
B10A B5A C10A C9A -126.6(5) . . . . ?
B10A B5A C10A C11A 45.8(7) . . . . ?
B10A B6A B11A C2A -138.5(4) . . . . ?
B10A B6A B11A B7A -102.1(5) . . . . ?
B10A B6A B11A B12A -39.4(4) . . . . ?
B10A B6A B11A C22A 115.3(5) . . . . ?
B10A B9A B12A B7A 100.1(5) . . . . ?
B10A B9A B12A B8A 136.1(5) . . . . ?
B10A B9A B12A B11A 36.2(4) . . . . ?
B10A B11A B12A B7A -137.6(4) . . . . ?
B10A B11A B12A B8A -99.8(5) . . . . ?
B10A B11A B12A B9A -36.3(4) . . . . ?
B10A B11A C22A C21A 132.2(5) . . . . ?
B10A B11A C22A C23A -42.8(7) . . . . ?
C10A B5A B6A C1A 108.1(5) . . . . ?
C10A B5A B6A C2A 150.4(4) . . . . ?
C10A B5A B6A B10A -113.9(5) . . . . ?
C10A B5A B6A B11A -148.6(4) . . . . ?
C10A B5A B9A B4A -119.1(7) . . . . ?
C10A B5A B9A B8A -155.9(6) . . . . ?
C10A B5A B9A B10A 104.3(7) . . . . ?
C10A B5A B9A B12A 141.1(6) . . . . ?
C10A B5A B10A B6A 97.7(5) . . . . ?
C10A B5A B10A B9A -126.6(6) . . . . ?
C10A B5A B10A B11A 132.8(5) . . . . ?
C10A B5A B10A B12A -163.2(5) . . . . ?
C10A C9A C14A C13A 4.6(8) . . . . ?
C10A C11A C12A C13A 2.0(8) . . . . ?
B11A C2A B3A C1A -94.7(4) . . . . ?
B11A C2A B3A B4A -56.4(6) . . . . ?
B11A C2A B3A B7A 41.8(5) . . . . ?
B11A C2A B3A B8A 4.9(6) . . . . ?
B11A C2A B6A C1A 137.1(4) . . . . ?
B11A C2A B6A B5A 99.4(5) . . . . ?
B11A C2A B6A B10A 36.4(4) . . . . ?
B11A C2A B7A B3A -138.0(5) . . . . ?
B11A C2A B7A B8A -99.2(5) . . . . ?
B11A C2A B7A B12A -36.1(4) . . . . ?
B11A C2A C15A C16A -166.2(5) . . . . ?
B11A C2A C15A C20A 7.9(7) . . . . ?
B11A B6A B10A B5A 141.3(5) . . . . ?
B11A B6A B10A B9A 101.9(5) . . . . ?
B11A B6A B10A B12A 39.0(4) . . . . ?
B11A B7A B8A B3A -98.6(4) . . . . ?
B11A B7A B8A B4A -63.3(6) . . . . ?
B11A B7A B8A B9A 1.4(6) . . . . ?
B11A B7A B8A B12A 38.1(4) . . . . ?
B11A B7A B12A B8A -137.0(5) . . . . ?
B11A B7A B12A B9A -100.6(5) . . . . ?
B11A B7A B12A B10A -37.5(4) . . . . ?
B11A B10A B12A B7A 37.9(4) . . . . ?
B11A B10A B12A B8A 100.2(5) . . . . ?
B11A B10A B12A B9A 139.2(4) . . . . ?
B11A C22A C23A C24A 175.7(5) . . . . ?
C11A C12A C13A C14A -2.4(9) . . . . ?
B12A B7A B8A B3A -136.7(5) . . . . ?
B12A B7A B8A B4A -101.4(5) . . . . ?
B12A B7A B8A B9A -36.7(4) . . . . ?
B12A B7A B11A C2A 139.1(5) . . . . ?
B12A B7A B11A B6A 101.6(5) . . . . ?
B12A B7A B11A B10A 38.1(4) . . . . ?
B12A B7A B11A C22A -122.1(6) . . . . ?
B12A B8A B9A B4A -139.4(5) . . . . ?
B12A B8A B9A B5A -102.1(5) . . . . ?
B12A B8A B9A B10A -39.1(4) . . . . ?
B12A B9A B10A B5A -139.3(5) . . . . ?
B12A B9A B10A B6A -99.8(5) . . . . ?
B12A B9A B10A B11A -36.6(4) . . . . ?
B12A B10A B11A C2A -98.7(4) . . . . ?
B12A B10A B11A B6A -136.0(4) . . . . ?
B12A B10A B11A B7A -37.8(4) . . . . ?
B12A B10A B11A C22A 123.4(6) . . . . ?
B12A B11A C22A C21A -150.0(6) . . . . ?
B12A B11A C22A C23A 35.0(9) . . . . ?
C12A C13A C14A C9A -1.0(9) . . . . ?
C14A C9A C10A B5A 167.5(5) . . . . ?
C14A C9A C10A C11A -4.9(7) . . . . ?
C15A C2A B3A C1A 111.8(5) . . . . ?
C15A C2A B3A B4A 150.1(5) . . . . ?
C15A C2A B3A B7A -111.7(5) . . . . ?
C15A C2A B3A B8A -148.6(5) . . . . ?
C15A C2A B6A C1A -113.7(4) . . . . ?
C15A C2A B6A B5A -151.4(4) . . . . ?
C15A C2A B6A B10A 145.5(4) . . . . ?
C15A C2A B6A B11A 109.2(5) . . . . ?
C15A C2A B7A B3A 113.1(5) . . . . ?
C15A C2A B7A B8A 151.9(5) . . . . ?
C15A C2A B7A B11A -108.9(5) . . . . ?
C15A C2A B7A B12A -145.0(5) . . . . ?
C15A C2A B11A B6A -108.9(5) . . . . ?
C15A C2A B11A B7A 113.7(5) . . . . ?
C15A C2A B11A B10A -146.4(5) . . . . ?
C15A C2A B11A B12A 149.8(4) . . . . ?
C15A C2A B11A C22A -5.0(7) . . . . ?
C15A C16A C17A C18A -1.4(10) . . . . ?
C15A C20A C21A C22A -6.4(8) . . . . ?
C15A C20A C21A C26A 178.0(5) . . . . ?
C16A C15A C20A C19A -5.3(8) . . . . ?
C16A C15A C20A C21A 171.5(5) . . . . ?
C16A C17A C18A C19A -1.7(10) . . . . ?
C17A C18A C19A C20A 1.1(11) . . . . ?
C18A C19A C20A C15A 2.4(9) . . . . ?
C18A C19A C20A C21A -174.5(6) . . . . ?
C19A C20A C21A C22A 170.3(5) . . . . ?
C19A C20A C21A C26A -5.4(8) . . . . ?
C20A C15A C16A C17A 5.1(8) . . . . ?
C20A C21A C22A B11A 9.1(8) . . . . ?
C20A C21A C22A C23A -176.0(5) . . . . ?
C20A C21A C26A C25A 176.4(6) . . . . ?
C21A C22A C23A C24A 0.7(8) . . . . ?
C22A B11A B12A B7A 113.6(7) . . . . ?
C22A B11A B12A B8A 151.4(6) . . . . ?
C22A B11A B12A B9A -145.1(6) . . . . ?
C22A B11A B12A B10A -108.8(7) . . . . ?
C22A C21A C26A C25A 0.6(9) . . . . ?
C22A C23A C24A C25A -1.3(9) . . . . ?
C23A C24A C25A C26A 1.7(10) . . . . ?
C24A C25A C26A C21A -1.3(10) . . . . ?
C26A C21A C22A B11A -175.2(5) . . . . ?
C26A C21A C22A C23A -0.3(8) . . . . ?
C3S O2S C2S O1S 1.0(9) . . . . ?
C3S O2S C2S C1S 179.4(6) . . . . ?
C2S O2S C3S C4S 172.9(5) . . . . ?

loop_
_twin_individual_id
_twin_individual_mass_fraction_refined
1 0.848(3)
2 0.152(3)
